data_4518715
loop_
_publ_author_name
'Maust, Ruth L.'
'Li, Penghao'
'Shao, Baihao'
'Zeitler, Sarah M.'
'Sun, Peiguan B.'
'Reid, Harrison W.'
'Zakharov, Lev N.'
'Golder, Matthew R.'
'Jasti, Ramesh'

_publ_section_title
;
 Controlled Polymerization of Norbornene Cycloparaphenylenes Expands
 Carbon Nanomaterials Design Space
;
_journal_name_full 'ACS Central Science'
_journal_paper_doi 10.1021/acscentsci.1c00345
_journal_year 2021
_chemical_formula_sum 'C71 H64 O3'
_chemical_formula_weight 965.22
_space_group_crystal_system triclinic
_space_group_IT_number 2
_space_group_name_Hall '-P 1'
_space_group_name_H-M_alt 'P -1'
_atom_sites_solution_hydrogens geom
_audit_creation_method SHELXL-2017/1
_cell_angle_alpha 82.982(2)
_cell_angle_beta 85.750(2)
_cell_angle_gamma 89.947(2)
_cell_formula_units_Z 4
_cell_length_a 9.9507(4)
_cell_length_b 17.1984(7)
_cell_length_c 32.2140(12)
_cell_measurement_reflns_used 8694
_cell_measurement_temperature 173(2)
_cell_measurement_theta_max 61.09
_cell_measurement_theta_min 4.02
_cell_volume 5456.4(4)
_computing_cell_refinement 'Bruker SAINT'
_computing_data_collection 'Bruker APEX2'
_computing_data_reduction 'Bruker SAINT'
_computing_molecular_graphics 'Bruker SHELXTL'
_computing_publication_material 'Bruker SHELXTL'
_computing_structure_refinement 'SHELXL-2014/7 (Sheldrick, 2014)'
_computing_structure_solution 'SHELXS-97 (Sheldrick 2008)'
_diffrn_ambient_temperature 173(2)
_diffrn_measured_fraction_theta_full 0.989
_diffrn_measured_fraction_theta_max 0.989
_diffrn_measurement_device_type 'Bruker Apex II CCD'
_diffrn_measurement_method '\f and \w scans'
_diffrn_radiation_type CuK\a
_diffrn_radiation_wavelength 1.54178
_diffrn_reflns_av_R_equivalents 0.0586
_diffrn_reflns_av_unetI/netI 0.0655
_diffrn_reflns_Laue_measured_fraction_full 0.989
_diffrn_reflns_Laue_measured_fraction_max 0.989
_diffrn_reflns_limit_h_max 11
_diffrn_reflns_limit_h_min -11
_diffrn_reflns_limit_k_max 20
_diffrn_reflns_limit_k_min -20
_diffrn_reflns_limit_l_max 38
_diffrn_reflns_limit_l_min -38
_diffrn_reflns_number 60692
_diffrn_reflns_point_group_measured_fraction_full 0.989
_diffrn_reflns_point_group_measured_fraction_max 0.989
_diffrn_reflns_theta_full 66.828
_diffrn_reflns_theta_max 66.828
_diffrn_reflns_theta_min 1.385
_diffrn_source 'Incoatec I\mS'
_exptl_absorpt_coefficient_mu 0.538
_exptl_absorpt_correction_T_max 0.7528
_exptl_absorpt_correction_T_min 0.6668
_exptl_absorpt_correction_type multi-scan
_exptl_absorpt_process_details SADABS
_exptl_crystal_colour light-yellow
_exptl_crystal_density_diffrn 1.175
_exptl_crystal_description plate
_exptl_crystal_F_000 2056
_exptl_crystal_size_max 0.170
_exptl_crystal_size_mid 0.150
_exptl_crystal_size_min 0.020
_refine_diff_density_max 0.565
_refine_diff_density_min -0.651
_refine_diff_density_rms 0.062
_refine_ls_extinction_method none
_refine_ls_goodness_of_fit_ref 1.058
_refine_ls_hydrogen_treatment constr
_refine_ls_matrix_type full
_refine_ls_number_parameters 1333
_refine_ls_number_reflns 19175
_refine_ls_number_restraints 30
_refine_ls_restrained_S_all 1.070
_refine_ls_R_factor_all 0.1454
_refine_ls_R_factor_gt 0.0978
_refine_ls_shift/su_max 0.005
_refine_ls_shift/su_mean 0.000
_refine_ls_structure_factor_coef Fsqd
_refine_ls_weighting_details 'w=1/[\s^2^(Fo^2^)+(0.1687P)^2^+1.7676P] where P=(Fo^2^+2Fc^2^)/3'
_refine_ls_weighting_scheme calc
_refine_ls_wR_factor_gt 0.2717
_refine_ls_wR_factor_ref 0.3101
_reflns_Friedel_coverage 0.000
_reflns_number_gt 11160
_reflns_number_total 19175
_reflns_threshold_expression 'I > 2\s(I)'
_cod_data_source_file oc1c00345_si_004.cif
_cod_data_source_block cu_jasti126_0m_a
_cod_database_code 4518715
_shelx_shelxl_version_number 2017/1
_shelx_space_group_comment
;
The symmetry employed for this shelxl refinement is uniquely defined
by the following loop, which should always be used as a source of
symmetry information in preference to the above space-group names.
They are only intended as comments.
;
_shelx_estimated_absorpt_t_min 0.914
_shelx_estimated_absorpt_t_max 0.989

loop_
_space_group_symop_operation_xyz
'x, y, z'
'-x, -y, -z'

loop_
_atom_site_label
_atom_site_type_symbol
_atom_site_fract_x
_atom_site_fract_y
_atom_site_fract_z
_atom_site_U_iso_or_equiv
_atom_site_adp_type
_atom_site_occupancy
_atom_site_site_symmetry_order
_atom_site_calc_flag
_atom_site_refinement_flags_posn
_atom_site_refinement_flags_adp
_atom_site_refinement_flags_occupancy
_atom_site_disorder_assembly
_atom_site_disorder_group
C1 C 0.0021(4) 0.9583(2) 0.57372(13) 0.0552(9) Uani 1 1 d . . . . .
C2 C 0.1139(4) 0.9091(2) 0.57736(13) 0.0554(9) Uani 1 1 d . . . . .
C3 C 0.0808(5) 0.8381(2) 0.55544(14) 0.0620(11) Uani 1 1 d . . . . .
H3A H 0.158439 0.804008 0.548260 0.074 Uiso 1 1 calc R U . . .
C4 C -0.0378(5) 0.7975(3) 0.57983(15) 0.0705(12) Uani 1 1 d . . . . .
H4A H -0.037849 0.746705 0.595203 0.085 Uiso 1 1 calc R U . . .
C5 C -0.1380(5) 0.8421(3) 0.57653(14) 0.0635(11) Uani 1 1 d . . . . .
H5A H -0.226204 0.830343 0.589105 0.076 Uiso 1 1 calc R U . . .
C6 C -0.0961(5) 0.9171(2) 0.54954(14) 0.0648(11) Uani 1 1 d . . . . .
H6A H -0.169477 0.949587 0.536879 0.078 Uiso 1 1 calc R U . . .
C7 C 0.0094(5) 0.8799(3) 0.51793(13) 0.0700(12) Uani 1 1 d . . . . .
H7A H -0.032134 0.843450 0.500962 0.084 Uiso 1 1 calc R U . . .
H7B H 0.066824 0.919304 0.499854 0.084 Uiso 1 1 calc R U . . .
C8 C -0.0047(4) 1.0278(2) 0.59226(13) 0.0559(10) Uani 1 1 d . . . . .
C9 C 0.1146(4) 1.0504(2) 0.60843(15) 0.0645(11) Uani 1 1 d . . . . .
H9A H 0.120127 1.100956 0.617210 0.077 Uiso 1 1 calc R U . . .
C10 C 0.2239(4) 1.0012(3) 0.61194(15) 0.0655(11) Uani 1 1 d . . . . .
H10A H 0.302353 1.018496 0.623344 0.079 Uiso 1 1 calc R U . . .
C11 C 0.2215(4) 0.9262(2) 0.59900(13) 0.0555(9) Uani 1 1 d . . . . .
C12 C 0.3161(4) 0.8671(2) 0.61764(12) 0.0535(9) Uani 1 1 d . . . . .
C13 C 0.4514(4) 0.8835(3) 0.62222(13) 0.0590(10) Uani 1 1 d . . . . .
H13A H 0.494992 0.926462 0.605181 0.071 Uiso 1 1 calc R U . . .
C14 C 0.5228(4) 0.8375(2) 0.65140(13) 0.0581(10) Uani 1 1 d . . . . .
H14A H 0.614848 0.849403 0.653927 0.070 Uiso 1 1 calc R U . . .
C15 C 0.4618(4) 0.7744(2) 0.67698(13) 0.0536(9) Uani 1 1 d . . . . .
C16 C 0.3316(4) 0.7535(2) 0.66900(13) 0.0558(9) Uani 1 1 d . . . . .
H16A H 0.291071 0.707282 0.683903 0.067 Uiso 1 1 calc R U . . .
C17 C 0.2613(4) 0.7983(2) 0.64008(13) 0.0577(10) Uani 1 1 d . . . . .
H17A H 0.173154 0.782321 0.635133 0.069 Uiso 1 1 calc R U . . .
C18 C 0.5163(4) 0.7399(2) 0.71703(13) 0.0562(10) Uani 1 1 d . . . . .
C19 C 0.5858(4) 0.7875(3) 0.74019(15) 0.0650(11) Uani 1 1 d . . . . .
H19A H 0.626929 0.834465 0.726494 0.078 Uiso 1 1 calc R U . . .
C20 C 0.5965(4) 0.7679(3) 0.78266(14) 0.0636(11) Uani 1 1 d . . . . .
H20A H 0.645274 0.801550 0.797527 0.076 Uiso 1 1 calc R U . . .
C21 C 0.5371(4) 0.6998(2) 0.80418(14) 0.0573(10) Uani 1 1 d . . . . .
C22 C 0.4857(4) 0.6464(3) 0.77947(14) 0.0634(11) Uani 1 1 d . . . . .
H22A H 0.456957 0.595863 0.792261 0.076 Uiso 1 1 calc R U . . .
C23 C 0.4760(4) 0.6663(2) 0.73673(14) 0.0616(10) Uani 1 1 d . . . . .
H23A H 0.441441 0.629081 0.720695 0.074 Uiso 1 1 calc R U . . .
C24 C 0.5006(4) 0.6951(2) 0.84995(13) 0.0544(9) Uani 1 1 d . . . . .
C25 C 0.5477(4) 0.7505(3) 0.87408(15) 0.0642(11) Uani 1 1 d . . . . .
H25A H 0.631245 0.776394 0.865592 0.077 Uiso 1 1 calc R U . . .
C26 C 0.4755(4) 0.7680(3) 0.90980(14) 0.0627(11) Uani 1 1 d . . . . .
H26A H 0.510286 0.805834 0.925412 0.075 Uiso 1 1 calc R U . . .
C27 C 0.3517(4) 0.7313(2) 0.92369(12) 0.0529(9) Uani 1 1 d . . . . .
C28 C 0.3205(4) 0.6654(2) 0.90391(14) 0.0599(10) Uani 1 1 d . . . . .
H28A H 0.247954 0.631836 0.915606 0.072 Uiso 1 1 calc R U . . .
C29 C 0.3928(4) 0.6486(2) 0.86805(14) 0.0599(10) Uani 1 1 d . . . . .
H29A H 0.368400 0.604160 0.855373 0.072 Uiso 1 1 calc R U . . .
C30 C 0.2472(4) 0.7698(2) 0.94899(12) 0.0517(9) Uani 1 1 d . . . . .
C31 C 0.2705(4) 0.8421(2) 0.96268(13) 0.0560(10) Uani 1 1 d . . . . .
H31A H 0.360492 0.858152 0.965288 0.067 Uiso 1 1 calc R U . . .
C32 C 0.1658(4) 0.8908(3) 0.97250(13) 0.0602(10) Uani 1 1 d . . . . .
H32A H 0.185245 0.939813 0.981586 0.072 Uiso 1 1 calc R U . . .
C33 C 0.0314(4) 0.8696(2) 0.96939(12) 0.0518(9) Uani 1 1 d . . . . .
C34 C 0.0078(4) 0.7933(2) 0.96193(13) 0.0568(10) Uani 1 1 d . . . . .
H34A H -0.082245 0.774202 0.963599 0.068 Uiso 1 1 calc R U . . .
C35 C 0.1137(4) 0.7440(2) 0.95203(14) 0.0612(10) Uani 1 1 d . . . . .
H35A H 0.094413 0.691831 0.947268 0.073 Uiso 1 1 calc R U . . .
C36 C -0.0767(4) 0.9280(2) 0.96451(12) 0.0511(9) Uani 1 1 d . . . . .
C37 C -0.0451(4) 1.0028(2) 0.94360(13) 0.0544(9) Uani 1 1 d . . . . .
H37A H 0.046495 1.019433 0.939980 0.065 Uiso 1 1 calc R U . . .
C38 C -0.1420(4) 1.0526(2) 0.92821(13) 0.0570(10) Uani 1 1 d . . . . .
H38A H -0.115921 1.102535 0.913966 0.068 Uiso 1 1 calc R U . . .
C39 C -0.2785(4) 1.0316(2) 0.93300(13) 0.0553(9) Uani 1 1 d . . . . .
C40 C -0.3127(4) 0.9611(2) 0.95784(13) 0.0581(10) Uani 1 1 d . . . . .
H40A H -0.405037 0.947603 0.964402 0.070 Uiso 1 1 calc R U . . .
C41 C -0.2145(4) 0.9106(2) 0.97310(13) 0.0569(10) Uani 1 1 d . . . . .
H41A H -0.241023 0.862925 0.989805 0.068 Uiso 1 1 calc R U . . .
C42 C -0.3704(4) 1.0753(2) 0.90450(14) 0.0584(10) Uani 1 1 d . . . . .
C43 C -0.3436(4) 1.1536(2) 0.88752(15) 0.0625(11) Uani 1 1 d . . . . .
H43A H -0.290774 1.185701 0.902116 0.075 Uiso 1 1 calc R U . . .
C44 C -0.3921(4) 1.1844(2) 0.85042(15) 0.0633(11) Uani 1 1 d . . . . .
H44A H -0.372514 1.237535 0.839958 0.076 Uiso 1 1 calc R U . . .
C45 C -0.4697(4) 1.1398(2) 0.82748(15) 0.0601(11) Uani 1 1 d . . . . .
C46 C -0.5163(4) 1.0674(3) 0.84827(15) 0.0648(11) Uani 1 1 d . . . . .
H46A H -0.581885 1.038999 0.836151 0.078 Uiso 1 1 calc R U . . .
C47 C -0.4692(4) 1.0366(3) 0.88573(15) 0.0641(11) Uani 1 1 d . . . . .
H47A H -0.504367 0.987927 0.899244 0.077 Uiso 1 1 calc R U . . .
C48 C -0.4738(4) 1.1580(3) 0.78124(16) 0.0653(11) Uani 1 1 d . . . . .
C49 C -0.3837(6) 1.2113(3) 0.75889(19) 0.0894(17) Uani 1 1 d . . . . .
H49A H -0.343392 1.249989 0.772730 0.107 Uiso 1 1 calc R U . . .
C50 C -0.3515(7) 1.2089(3) 0.71662(19) 0.0926(18) Uani 1 1 d . . . . .
H50A H -0.289266 1.246522 0.702232 0.111 Uiso 1 1 calc R U . . .
C51 C -0.4056(4) 1.1544(3) 0.69424(16) 0.0681(12) Uani 1 1 d . . . . .
C52 C -0.5121(5) 1.1118(4) 0.71549(19) 0.0918(17) Uani 1 1 d . . . . .
H52A H -0.564209 1.080192 0.700428 0.110 Uiso 1 1 calc R U . . .
C53 C -0.5462(5) 1.1132(4) 0.75727(18) 0.0881(16) Uani 1 1 d . . . . .
H53A H -0.620937 1.082779 0.770267 0.106 Uiso 1 1 calc R U . . .
C54 C -0.3329(4) 1.1328(3) 0.65574(15) 0.0664(11) Uani 1 1 d . . . . .
C55 C -0.2303(5) 1.1796(3) 0.63368(15) 0.0681(12) Uani 1 1 d . . . . .
H55A H -0.228445 1.234065 0.636150 0.082 Uiso 1 1 calc R U . . .
C56 C -0.1317(5) 1.1485(2) 0.60840(14) 0.0637(11) Uani 1 1 d . . . . .
H56A H -0.063359 1.181927 0.593739 0.076 Uiso 1 1 calc R U . . .
C57 C -0.1302(4) 1.0684(2) 0.60391(14) 0.0598(10) Uani 1 1 d . . . . .
C58 C -0.2412(5) 1.0250(3) 0.62066(17) 0.0743(13) Uani 1 1 d . . . . .
H58A H -0.249879 0.972573 0.614617 0.089 Uiso 1 1 calc R U . . .
C59 C -0.3405(5) 1.0554(3) 0.64606(18) 0.0778(14) Uani 1 1 d . . . . .
H59A H -0.415554 1.023479 0.657248 0.093 Uiso 1 1 calc R U . . .
C1' C 0.6175(4) 0.5564(2) 0.57813(13) 0.0555(10) Uani 1 1 d . . . . .
C2' C 0.5080(4) 0.5085(2) 0.57446(13) 0.0598(10) Uani 1 1 d . . . . .
C3' C 0.4076(5) 0.5599(3) 0.54975(15) 0.0691(12) Uani 1 1 d . . . . .
H3'A H 0.335463 0.532502 0.536925 0.083 Uiso 1 1 calc R U . . .
C4' C 0.3643(5) 0.6224(3) 0.57647(14) 0.0646(11) Uani 1 1 d . . . . .
H4'A H 0.275916 0.628091 0.588995 0.077 Uiso 1 1 calc R U . . .
C5' C 0.4645(5) 0.6666(3) 0.57969(15) 0.0735(13) Uani 1 1 d . . . . .
H5'A H 0.463118 0.710744 0.594813 0.088 Uiso 1 1 calc R U . . .
C6' C 0.5840(5) 0.6377(2) 0.55585(14) 0.0631(11) Uani 1 1 d . . . . .
H6'A H 0.661264 0.675285 0.548837 0.076 Uiso 1 1 calc R U . . .
C7' C 0.5148(5) 0.6123(3) 0.51835(14) 0.0758(14) Uani 1 1 d . . . . .
H7'A H 0.573537 0.581236 0.500559 0.091 Uiso 1 1 calc R U . . .
H7'B H 0.473301 0.656169 0.501092 0.091 Uiso 1 1 calc R U . . .
C8' C 0.7244(4) 0.5304(2) 0.60046(13) 0.0584(10) Uani 1 1 d . . . . .
C9' C 0.7277(4) 0.4497(3) 0.61350(17) 0.0710(13) Uani 1 1 d . . . . .
H9'A H 0.806411 0.427404 0.624913 0.085 Uiso 1 1 calc R U . . .
C10' C 0.6181(5) 0.4018(3) 0.61002(17) 0.0730(13) Uani 1 1 d . . . . .
H10B H 0.623177 0.347431 0.619615 0.088 Uiso 1 1 calc R U . . .
C11' C 0.5012(4) 0.4305(2) 0.59301(14) 0.0614(10) Uani 1 1 d . . . . .
C12' C 0.3765(4) 0.3838(3) 0.60373(14) 0.0620(11) Uani 1 1 d . . . . .
C13' C 0.3758(5) 0.3019(3) 0.60845(17) 0.0749(13) Uani 1 1 d . . . . .
H13B H 0.446531 0.275188 0.594806 0.090 Uiso 1 1 calc R U . . .
C14' C 0.2744(5) 0.2589(3) 0.63252(18) 0.0788(14) Uani 1 1 d . . . . .
H14B H 0.275765 0.203335 0.634572 0.095 Uiso 1 1 calc R U . . .
C15' C 0.1706(4) 0.2955(3) 0.65378(16) 0.0673(12) Uani 1 1 d . . . . .
C16' C 0.1612(5) 0.3770(3) 0.64356(17) 0.0791(14) Uani 1 1 d . . . . .
H16B H 0.083426 0.403311 0.653409 0.095 Uiso 1 1 calc R U . . .
C17' C 0.2618(5) 0.4191(3) 0.61973(17) 0.0752(13) Uani 1 1 d . . . . .
H17B H 0.252855 0.474325 0.613941 0.090 Uiso 1 1 calc R U . . .
C18' C 0.0939(5) 0.2556(3) 0.69149(17) 0.0746(13) Uani 1 1 d . . . . .
C19' C 0.1328(7) 0.1845(3) 0.71101(19) 0.0978(19) Uani 1 1 d . . . . .
H19B H 0.185422 0.151174 0.694928 0.117 Uiso 1 1 calc R U . . .
C20' C 0.0996(7) 0.1592(3) 0.7526(2) 0.0951(18) Uani 1 1 d . . . . .
H20B H 0.129268 0.109280 0.764232 0.114 Uiso 1 1 calc R U . . .
C21' C 0.0237(4) 0.2049(3) 0.77793(18) 0.0730(13) Uani 1 1 d . . . . .
C22' C -0.0346(6) 0.2709(4) 0.7568(2) 0.114(2) Uani 1 1 d . . . . .
H22B H -0.098506 0.300200 0.771745 0.137 Uiso 1 1 calc R U . . .
C23' C -0.0013(6) 0.2942(4) 0.7148(2) 0.111(2) Uani 1 1 d . . . . .
H23B H -0.045308 0.338421 0.701448 0.133 Uiso 1 1 calc R U . . .
C24' C 0.0308(4) 0.1964(2) 0.82393(17) 0.0674(12) Uani 1 1 d . . . . .
C25' C 0.1180(4) 0.1436(3) 0.84431(17) 0.0683(12) Uani 1 1 d . . . . .
H25B H 0.146229 0.098733 0.831567 0.082 Uiso 1 1 calc R U . . .
C26' C 0.1641(4) 0.1546(2) 0.88208(16) 0.0649(11) Uani 1 1 d . . . . .
H26B H 0.223386 0.117124 0.894774 0.078 Uiso 1 1 calc R U . . .
C27' C 0.1266(4) 0.2199(2) 0.90293(15) 0.0639(11) Uani 1 1 d . . . . .
C28' C 0.0202(4) 0.2632(3) 0.88569(18) 0.0733(13) Uani 1 1 d . . . . .
H28B H -0.021085 0.301951 0.900915 0.088 Uiso 1 1 calc R U . . .
C29' C -0.0266(4) 0.2523(3) 0.84804(18) 0.0737(13) Uani 1 1 d . . . . .
H29B H -0.099447 0.283050 0.837982 0.088 Uiso 1 1 calc R U . . .
C30' C 0.2137(4) 0.2515(2) 0.93229(14) 0.0593(10) Uani 1 1 d . . . . .
C31' C 0.3469(4) 0.2275(3) 0.93338(15) 0.0675(12) Uani 1 1 d . . . . .
H31B H 0.373330 0.179961 0.923006 0.081 Uiso 1 1 calc R U . . .
C32' C 0.4412(5) 0.2722(2) 0.94942(14) 0.0644(11) Uani 1 1 d . . . . .
H32B H 0.530782 0.253373 0.950781 0.077 Uiso 1 1 calc R U . . .
C33' C 0.4101(4) 0.3435(2) 0.96362(12) 0.0581(10) Uani 1 1 d . . . . .
C34' C 0.2721(5) 0.3616(3) 0.96769(13) 0.0624(11) Uani 1 1 d . . . . .
H34B H 0.244001 0.405806 0.981058 0.075 Uiso 1 1 calc R U . . .
C35' C 0.1772(4) 0.3165(3) 0.95265(14) 0.0632(11) Uani 1 1 d . . . . .
H35B H 0.084744 0.329815 0.956169 0.076 Uiso 1 1 calc R U . . .
C36' C 0.5188(4) 0.4015(2) 0.96597(12) 0.0567(10) Uani 1 1 d . . . . .
C37' C 0.6477(5) 0.3803(3) 0.97594(12) 0.0629(11) Uani 1 1 d . . . . .
H37B H 0.662317 0.328991 0.989322 0.075 Uiso 1 1 calc R U . . .
C38' C 0.7559(5) 0.4315(3) 0.96704(13) 0.0644(11) Uani 1 1 d . . . . .
H38B H 0.842998 0.414792 0.974364 0.077 Uiso 1 1 calc R U . . .
C39' C 0.7384(4) 0.5081(2) 0.94720(13) 0.0573(10) Uani 1 1 d . . . . .
C40' C 0.6060(4) 0.5316(2) 0.94152(13) 0.0572(10) Uani 1 1 d . . . . .
H40B H 0.589451 0.584640 0.931182 0.069 Uiso 1 1 calc R U . . .
C41' C 0.4984(4) 0.4803(2) 0.95045(13) 0.0583(10) Uani 1 1 d . . . . .
H41B H 0.409711 0.498279 0.946073 0.070 Uiso 1 1 calc R U . . .
C42' C 0.8491(4) 0.5555(2) 0.92465(13) 0.0569(10) Uani 1 1 d . . . . .
C43' C 0.9607(4) 0.5193(3) 0.90638(14) 0.0642(11) Uani 1 1 d . . . . .
H43B H 0.986023 0.468677 0.918327 0.077 Uiso 1 1 calc R U . . .
C44' C 1.0347(4) 0.5554(2) 0.87145(14) 0.0612(11) Uani 1 1 d . . . . .
H44B H 1.109685 0.529097 0.859784 0.073 Uiso 1 1 calc R U . . .
C45' C 1.0015(4) 0.6301(2) 0.85286(15) 0.0585(10) Uani 1 1 d . . . . .
C46' C 0.9081(4) 0.6715(3) 0.87647(15) 0.0639(11) Uani 1 1 d . . . . .
H46B H 0.895601 0.725848 0.868228 0.077 Uiso 1 1 calc R U . . .
C47' C 0.8343(4) 0.6352(2) 0.91124(15) 0.0617(11) Uani 1 1 d . . . . .
H47B H 0.771997 0.664901 0.926469 0.074 Uiso 1 1 calc R U . . .
C48' C 1.0344(4) 0.6545(2) 0.80757(15) 0.0604(10) Uani 1 1 d . . . . .
C49' C 1.1123(4) 0.6069(3) 0.78297(15) 0.0687(12) Uani 1 1 d . . . . .
H49B H 1.174131 0.571261 0.795893 0.082 Uiso 1 1 calc R U . . .
C50' C 1.1008(4) 0.6107(3) 0.74043(16) 0.0706(12) Uani 1 1 d . . . . .
H50B H 1.154641 0.577361 0.724725 0.085 Uiso 1 1 calc R U . . .
C51' C 1.0120(4) 0.6625(2) 0.71968(14) 0.0593(10) Uani 1 1 d . . . . .
C52' C 0.9538(5) 0.7183(2) 0.74330(16) 0.0702(12) Uani 1 1 d . . . . .
H52B H 0.905640 0.760450 0.729591 0.084 Uiso 1 1 calc R U . . .
C53' C 0.9641(5) 0.7141(3) 0.78544(16) 0.0700(12) Uani 1 1 d . . . . .
H53B H 0.921989 0.753147 0.800257 0.084 Uiso 1 1 calc R U . . .
C54' C 0.9611(4) 0.6470(2) 0.67968(14) 0.0556(10) Uani 1 1 d . . . . .
C55' C 1.0232(4) 0.5960(2) 0.65387(14) 0.0596(10) Uani 1 1 d . . . . .
H55B H 1.115135 0.582872 0.656665 0.072 Uiso 1 1 calc R U . . .
C56' C 0.9538(4) 0.5640(2) 0.62428(14) 0.0611(11) Uani 1 1 d . . . . .
H56B H 0.999202 0.529447 0.607169 0.073 Uiso 1 1 calc R U . . .
C57' C 0.8180(4) 0.5813(2) 0.61901(13) 0.0559(10) Uani 1 1 d . . . . .
C58' C 0.7615(4) 0.6401(2) 0.64088(14) 0.0601(10) Uani 1 1 d . . . . .
H58B H 0.673923 0.658758 0.635393 0.072 Uiso 1 1 calc R U . . .
C59' C 0.8314(4) 0.6711(2) 0.67030(14) 0.0602(10) Uani 1 1 d . . . . .
H59B H 0.789805 0.710642 0.684874 0.072 Uiso 1 1 calc R U . . .
O1S O 0.2343(4) 0.96857(18) 0.80429(13) 0.0878(11) Uani 1 1 d D . . . .
O2S O 0.5706(10) 0.1199(12) 0.4999(5) 0.435(12) Uani 1 1 d D . . . .
O3S O 0.3244(6) 0.4628(3) 0.8040(3) 0.168(3) Uani 1 1 d D . . . .
O4S O 0.7298(4) 0.3810(2) 0.80606(15) 0.1014(13) Uani 1 1 d D . . . .
O5S O 0.8378(7) 0.8963(5) 0.7966(5) 0.331(9) Uani 1 1 d D . . . .
O6S O 1.0836(9) 0.3268(8) 0.5305(4) 0.282(5) Uani 1 1 d D . . . .
C1S C 0.2835(8) 0.9211(4) 0.7736(3) 0.125(3) Uani 1 1 d D . . . .
H1SA H 0.383118 0.924039 0.770325 0.150 Uiso 1 1 calc R U . . .
H1SB H 0.248492 0.940185 0.746244 0.150 Uiso 1 1 calc R U . . .
C2S C 0.2405(7) 0.8410(4) 0.7864(3) 0.124(3) Uani 1 1 d D . . . .
H2SA H 0.316605 0.804604 0.783253 0.149 Uiso 1 1 calc R U . . .
H2SB H 0.167500 0.826379 0.769511 0.149 Uiso 1 1 calc R U . . .
C3S C 0.1912(10) 0.8389(3) 0.8313(2) 0.127(3) Uani 1 1 d D . . . .
H3SA H 0.095177 0.822691 0.835371 0.153 Uiso 1 1 calc R U . . .
H3SB H 0.244176 0.801269 0.849086 0.153 Uiso 1 1 calc R U . . .
C4S C 0.2075(9) 0.9180(4) 0.8422(2) 0.125(3) Uani 1 1 d D . . . .
H4SA H 0.124395 0.934365 0.857580 0.150 Uiso 1 1 calc R U . . .
H4SB H 0.283196 0.919895 0.860412 0.150 Uiso 1 1 calc R U . . .
C5S C 0.4271(10) 0.1193(11) 0.4917(4) 0.258(9) Uani 1 1 d D . . . .
H5SA H 0.411736 0.149883 0.464459 0.310 Uiso 1 1 calc R U . . .
H5SB H 0.393618 0.065068 0.491790 0.310 Uiso 1 1 calc R U . . .
C6S C 0.3668(9) 0.1526(8) 0.5236(4) 0.195(5) Uani 1 1 d D . . . .
H6SA H 0.276612 0.129247 0.532145 0.234 Uiso 1 1 calc R U . . .
H6SB H 0.357423 0.209834 0.515973 0.234 Uiso 1 1 calc R U . . .
C7S C 0.4547(11) 0.1362(10) 0.5552(3) 0.225(7) Uani 1 1 d D . . . .
H7SA H 0.450787 0.080228 0.566871 0.270 Uiso 1 1 calc R U . . .
H7SB H 0.435781 0.168977 0.578152 0.270 Uiso 1 1 calc R U . . .
C8S C 0.5820(12) 0.1566(9) 0.5324(4) 0.225(6) Uani 1 1 d D . . . .
H8SA H 0.591738 0.213839 0.524475 0.270 Uiso 1 1 calc R U . . .
H8SB H 0.658685 0.136952 0.548473 0.270 Uiso 1 1 calc R U . . .
C9S C 0.3086(15) 0.4344(7) 0.7644(4) 0.233(7) Uani 1 1 d D . . . .
H9SA H 0.375322 0.460277 0.742790 0.279 Uiso 1 1 calc R U . . .
H9SB H 0.217262 0.446932 0.755355 0.279 Uiso 1 1 calc R U . . .
C10S C 0.3282(10) 0.3497(5) 0.7688(4) 0.172(5) Uani 1 1 d D . . . .
H10C H 0.408583 0.335639 0.751375 0.207 Uiso 1 1 calc R U . . .
H10D H 0.248289 0.322193 0.760942 0.207 Uiso 1 1 calc R U . . .
C11S C 0.3476(10) 0.3305(4) 0.8147(4) 0.169(5) Uani 1 1 d D . . . .
H11A H 0.290106 0.285071 0.826570 0.202 Uiso 1 1 calc R U . . .
H11B H 0.442700 0.316236 0.818464 0.202 Uiso 1 1 calc R U . . .
C12S C 0.3119(9) 0.3987(4) 0.8373(3) 0.170(4) Uani 1 1 d D . . . .
H12A H 0.218868 0.393902 0.850599 0.204 Uiso 1 1 calc R U . . .
H12B H 0.375245 0.404819 0.859031 0.204 Uiso 1 1 calc R U . . .
C13S C 0.7241(9) 0.4218(4) 0.8422(2) 0.125(3) Uani 1 1 d D . . . .
H13C H 0.810310 0.416423 0.855753 0.150 Uiso 1 1 calc R U . . .
H13D H 0.650600 0.400386 0.862775 0.150 Uiso 1 1 calc R U . . .
C14S C 0.6997(8) 0.5029(4) 0.8279(2) 0.119(2) Uani 1 1 d D . . . .
H14C H 0.745269 0.537958 0.844710 0.143 Uiso 1 1 calc R U . . .
H14D H 0.601973 0.514197 0.829371 0.143 Uiso 1 1 calc R U . . .
C15S C 0.7593(8) 0.5128(4) 0.7826(3) 0.127(3) Uani 1 1 d D . . . .
H15A H 0.708355 0.551952 0.764993 0.153 Uiso 1 1 calc R U . . .
H15B H 0.854932 0.529469 0.780822 0.153 Uiso 1 1 calc R U . . .
C16S C 0.7463(14) 0.4352(4) 0.7696(3) 0.209(6) Uani 1 1 d D . . . .
H16C H 0.667464 0.433111 0.752755 0.250 Uiso 1 1 calc R U . . .
H16D H 0.828011 0.422701 0.752291 0.250 Uiso 1 1 calc R U . . .
C17S C 0.856(3) 0.9304(12) 0.7509(7) 0.52(3) Uani 1 1 d D . . . .
H17C H 0.790360 0.910202 0.733027 0.623 Uiso 1 1 calc R U . . .
H17D H 0.949155 0.927807 0.738262 0.623 Uiso 1 1 calc R U . . .
C18S C 0.8184(12) 1.0102(7) 0.7649(4) 0.210(7) Uani 1 1 d D . . . .
H18A H 0.875031 1.051027 0.747624 0.252 Uiso 1 1 calc R U . . .
H18B H 0.723379 1.021241 0.759315 0.252 Uiso 1 1 calc R U . . .
C19S C 0.8352(9) 1.0164(5) 0.8106(4) 0.193(6) Uani 1 1 d D . . . .
H19C H 0.928979 1.031648 0.814428 0.232 Uiso 1 1 calc R U . . .
H19D H 0.773697 1.056387 0.820748 0.232 Uiso 1 1 calc R U . . .
C20S C 0.8022(10) 0.9372(4) 0.8345(4) 0.200(6) Uani 1 1 d D . . . .
H20C H 0.861176 0.922699 0.857621 0.239 Uiso 1 1 calc R U . . .
H20D H 0.706142 0.931042 0.844831 0.239 Uiso 1 1 calc R U . . .
C21S C 1.0667(11) 0.3848(11) 0.5001(5) 0.324(13) Uani 1 1 d D . . . .
H21A H 1.123010 0.376241 0.474388 0.389 Uiso 1 1 calc R U . . .
H21B H 1.092875 0.435474 0.508815 0.389 Uiso 1 1 calc R U . . .
C22S C 0.9219(9) 0.3850(10) 0.4919(4) 0.241(7) Uani 1 1 d D . . . .
H22C H 0.884028 0.438372 0.491355 0.289 Uiso 1 1 calc R U . . .
H22D H 0.908032 0.364963 0.465009 0.289 Uiso 1 1 calc R U . . .
C23S C 0.8657(11) 0.3361(8) 0.5251(4) 0.203(5) Uani 1 1 d D . . . .
H23C H 0.853926 0.282495 0.517576 0.243 Uiso 1 1 calc R U . . .
H23D H 0.777339 0.355713 0.535371 0.243 Uiso 1 1 calc R U . . .
C24S C 0.9599(11) 0.3378(10) 0.5544(3) 0.240(8) Uani 1 1 d D . . . .
H24A H 0.943531 0.295172 0.577799 0.289 Uiso 1 1 calc R U . . .
H24B H 0.959307 0.388753 0.565802 0.289 Uiso 1 1 calc R U . . .

loop_
_atom_site_aniso_label
_atom_site_aniso_U_11
_atom_site_aniso_U_22
_atom_site_aniso_U_33
_atom_site_aniso_U_23
_atom_site_aniso_U_13
_atom_site_aniso_U_12
C1 0.066(2) 0.043(2) 0.057(2) -0.0054(17) -0.0126(19) -0.0073(18)
C2 0.065(2) 0.047(2) 0.054(2) -0.0046(17) -0.0048(18) -0.0065(19)
C3 0.074(3) 0.051(2) 0.063(3) -0.0122(19) -0.009(2) -0.004(2)
C4 0.079(3) 0.065(3) 0.069(3) -0.006(2) -0.011(2) -0.015(3)
C5 0.066(3) 0.062(3) 0.063(3) -0.010(2) -0.003(2) -0.013(2)
C6 0.073(3) 0.052(2) 0.073(3) -0.007(2) -0.028(2) 0.000(2)
C7 0.089(3) 0.074(3) 0.047(2) -0.010(2) -0.001(2) -0.021(3)
C8 0.062(2) 0.044(2) 0.062(2) -0.0039(18) -0.0107(19) -0.0023(18)
C9 0.067(3) 0.045(2) 0.084(3) -0.014(2) -0.009(2) -0.010(2)
C10 0.056(2) 0.061(3) 0.082(3) -0.014(2) -0.010(2) -0.006(2)
C11 0.055(2) 0.053(2) 0.058(2) -0.0067(18) -0.0008(18) -0.0085(18)
C12 0.054(2) 0.054(2) 0.053(2) -0.0105(17) 0.0005(17) -0.0096(18)
C13 0.047(2) 0.063(3) 0.065(3) -0.007(2) 0.0062(18) -0.0087(19)
C14 0.045(2) 0.066(3) 0.062(3) -0.012(2) 0.0064(18) -0.0066(19)
C15 0.048(2) 0.053(2) 0.060(2) -0.0137(18) 0.0039(17) 0.0015(17)
C16 0.048(2) 0.054(2) 0.065(3) -0.0067(19) -0.0006(18) -0.0061(18)
C17 0.046(2) 0.057(2) 0.069(3) -0.006(2) -0.0023(18) -0.0092(18)
C18 0.0405(18) 0.063(3) 0.065(3) -0.012(2) -0.0005(17) 0.0079(18)
C19 0.045(2) 0.076(3) 0.072(3) -0.003(2) -0.0018(19) -0.013(2)
C20 0.047(2) 0.073(3) 0.070(3) -0.005(2) -0.0062(19) -0.013(2)
C21 0.045(2) 0.055(2) 0.072(3) -0.005(2) -0.0087(18) 0.0110(18)
C22 0.069(3) 0.049(2) 0.072(3) -0.007(2) -0.008(2) 0.009(2)
C23 0.066(2) 0.049(2) 0.072(3) -0.012(2) -0.008(2) 0.009(2)
C24 0.0446(19) 0.052(2) 0.067(3) -0.0019(19) -0.0151(18) 0.0067(17)
C25 0.050(2) 0.063(3) 0.082(3) -0.013(2) -0.013(2) 0.000(2)
C26 0.051(2) 0.071(3) 0.070(3) -0.016(2) -0.013(2) -0.002(2)
C27 0.051(2) 0.056(2) 0.051(2) 0.0033(17) -0.0188(17) 0.0022(18)
C28 0.060(2) 0.049(2) 0.071(3) -0.0010(19) -0.010(2) -0.0012(19)
C29 0.060(2) 0.050(2) 0.070(3) -0.0040(19) -0.014(2) 0.0048(19)
C30 0.051(2) 0.051(2) 0.052(2) 0.0038(17) -0.0155(17) 0.0019(17)
C31 0.052(2) 0.057(2) 0.061(2) -0.0088(19) -0.0163(18) -0.0008(19)
C32 0.062(2) 0.062(3) 0.060(3) -0.015(2) -0.017(2) -0.004(2)
C33 0.054(2) 0.054(2) 0.046(2) -0.0034(17) -0.0063(16) -0.0044(18)
C34 0.054(2) 0.051(2) 0.063(3) 0.0022(18) -0.0034(18) -0.0061(18)
C35 0.064(2) 0.049(2) 0.070(3) 0.0009(19) -0.008(2) -0.005(2)
C36 0.051(2) 0.052(2) 0.049(2) -0.0037(17) -0.0043(16) -0.0075(17)
C37 0.0442(19) 0.055(2) 0.063(2) -0.0028(18) -0.0023(17) -0.0096(17)
C38 0.048(2) 0.053(2) 0.070(3) -0.0060(19) -0.0021(18) -0.0051(18)
C39 0.047(2) 0.056(2) 0.063(2) -0.0097(19) 0.0000(17) -0.0027(18)
C40 0.045(2) 0.062(3) 0.065(3) -0.004(2) -0.0002(18) -0.0090(19)
C41 0.053(2) 0.060(2) 0.057(2) -0.0048(19) 0.0009(18) -0.0079(19)
C42 0.0437(19) 0.055(2) 0.076(3) -0.010(2) 0.0020(18) -0.0016(18)
C43 0.052(2) 0.049(2) 0.087(3) -0.015(2) -0.004(2) -0.0001(19)
C44 0.052(2) 0.047(2) 0.091(3) -0.006(2) -0.005(2) 0.0041(18)
C45 0.0394(19) 0.050(2) 0.090(3) -0.005(2) -0.0063(19) 0.0048(17)
C46 0.045(2) 0.059(3) 0.091(3) -0.008(2) -0.015(2) -0.0015(19)
C47 0.044(2) 0.057(3) 0.090(3) -0.002(2) -0.006(2) -0.0074(19)
C48 0.050(2) 0.058(3) 0.087(3) -0.004(2) -0.006(2) 0.012(2)
C49 0.117(4) 0.046(3) 0.103(4) -0.014(3) 0.016(3) -0.011(3)
C50 0.130(5) 0.050(3) 0.092(4) -0.006(3) 0.024(3) -0.009(3)
C51 0.058(2) 0.063(3) 0.082(3) -0.002(2) -0.010(2) 0.009(2)
C52 0.067(3) 0.119(5) 0.090(4) -0.012(3) -0.013(3) -0.019(3)
C53 0.056(3) 0.123(5) 0.085(4) -0.008(3) -0.007(2) -0.025(3)
C54 0.057(2) 0.061(3) 0.081(3) -0.008(2) -0.013(2) 0.008(2)
C55 0.076(3) 0.046(2) 0.081(3) -0.002(2) -0.005(2) 0.003(2)
C56 0.070(3) 0.046(2) 0.073(3) 0.002(2) -0.006(2) 0.001(2)
C57 0.063(2) 0.051(2) 0.066(3) -0.0052(19) -0.015(2) -0.0002(19)
C58 0.067(3) 0.059(3) 0.101(4) -0.024(3) -0.010(3) -0.004(2)
C59 0.061(3) 0.062(3) 0.113(4) -0.016(3) -0.006(3) -0.007(2)
C1' 0.061(2) 0.051(2) 0.056(2) -0.0098(18) -0.0052(18) 0.0112(19)
C2' 0.067(3) 0.055(2) 0.058(2) -0.0089(19) -0.008(2) 0.013(2)
C3' 0.078(3) 0.058(3) 0.075(3) -0.010(2) -0.027(2) 0.004(2)
C4' 0.066(3) 0.062(3) 0.065(3) -0.005(2) -0.004(2) 0.016(2)
C5' 0.082(3) 0.074(3) 0.065(3) -0.006(2) -0.009(2) 0.025(3)
C6' 0.070(3) 0.051(2) 0.068(3) -0.004(2) -0.009(2) 0.006(2)
C7' 0.093(3) 0.086(3) 0.047(2) -0.005(2) 0.002(2) 0.026(3)
C8' 0.053(2) 0.056(2) 0.066(3) -0.0099(19) 0.0045(19) 0.0117(19)
C9' 0.055(2) 0.051(3) 0.106(4) -0.005(2) -0.010(2) 0.013(2)
C10' 0.065(3) 0.051(3) 0.104(4) -0.008(2) -0.012(2) 0.011(2)
C11' 0.060(2) 0.054(2) 0.072(3) -0.011(2) -0.004(2) 0.003(2)
C12' 0.062(2) 0.059(3) 0.067(3) -0.011(2) -0.013(2) 0.005(2)
C13' 0.074(3) 0.058(3) 0.095(4) -0.024(3) 0.002(3) -0.002(2)
C14' 0.070(3) 0.058(3) 0.112(4) -0.023(3) -0.015(3) -0.005(2)
C15' 0.055(2) 0.065(3) 0.084(3) -0.014(2) -0.016(2) -0.007(2)
C16' 0.062(3) 0.073(3) 0.101(4) -0.009(3) -0.005(3) 0.014(2)
C17' 0.065(3) 0.059(3) 0.099(4) -0.001(2) -0.005(3) 0.010(2)
C18' 0.060(3) 0.072(3) 0.096(4) -0.015(3) -0.022(2) -0.010(2)
C19' 0.149(6) 0.064(3) 0.083(4) -0.022(3) -0.004(4) -0.003(3)
C20' 0.135(5) 0.052(3) 0.099(4) -0.015(3) -0.005(4) -0.004(3)
C21' 0.049(2) 0.069(3) 0.099(4) -0.006(3) -0.003(2) -0.016(2)
C22' 0.064(3) 0.138(6) 0.125(5) 0.026(4) 0.016(3) 0.033(4)
C23' 0.066(3) 0.137(6) 0.116(5) 0.029(4) 0.006(3) 0.035(4)
C24' 0.046(2) 0.048(2) 0.107(4) -0.012(2) 0.006(2) -0.0112(19)
C25' 0.058(2) 0.052(2) 0.093(4) -0.011(2) 0.009(2) -0.001(2)
C26' 0.059(2) 0.046(2) 0.085(3) 0.001(2) 0.008(2) 0.0004(19)
C27' 0.057(2) 0.051(2) 0.080(3) -0.002(2) 0.018(2) -0.0029(19)
C28' 0.055(2) 0.055(3) 0.111(4) -0.021(3) 0.004(3) 0.006(2)
C29' 0.052(2) 0.061(3) 0.110(4) -0.015(3) -0.007(2) 0.002(2)
C30' 0.063(2) 0.046(2) 0.064(3) 0.0049(18) 0.016(2) 0.0013(19)
C31' 0.064(3) 0.047(2) 0.088(3) -0.002(2) 0.009(2) 0.001(2)
C32' 0.063(2) 0.051(2) 0.076(3) 0.000(2) 0.002(2) 0.013(2)
C33' 0.073(3) 0.051(2) 0.047(2) 0.0002(17) 0.0065(19) 0.008(2)
C34' 0.072(3) 0.059(3) 0.054(2) -0.0076(19) 0.011(2) 0.012(2)
C35' 0.060(2) 0.062(3) 0.062(3) 0.001(2) 0.019(2) 0.008(2)
C36' 0.073(3) 0.052(2) 0.046(2) -0.0069(17) -0.0040(19) 0.015(2)
C37' 0.084(3) 0.058(3) 0.047(2) -0.0006(18) -0.014(2) 0.013(2)
C38' 0.071(3) 0.068(3) 0.055(2) -0.006(2) -0.017(2) 0.019(2)
C39' 0.067(2) 0.056(2) 0.052(2) -0.0116(18) -0.0180(19) 0.012(2)
C40' 0.062(2) 0.052(2) 0.059(2) -0.0070(18) -0.0097(19) 0.0120(19)
C41' 0.063(2) 0.059(2) 0.052(2) -0.0055(18) -0.0037(18) 0.013(2)
C42' 0.057(2) 0.062(3) 0.055(2) -0.0140(19) -0.0186(18) 0.010(2)
C43' 0.066(3) 0.061(3) 0.068(3) -0.009(2) -0.020(2) 0.015(2)
C44' 0.055(2) 0.058(3) 0.074(3) -0.017(2) -0.017(2) 0.012(2)
C45' 0.046(2) 0.054(2) 0.078(3) -0.014(2) -0.0150(19) -0.0005(18)
C46' 0.059(2) 0.050(2) 0.086(3) -0.017(2) -0.011(2) 0.000(2)
C47' 0.060(2) 0.051(2) 0.080(3) -0.027(2) -0.012(2) 0.0029(19)
C48' 0.046(2) 0.051(2) 0.086(3) -0.011(2) -0.012(2) -0.0069(18)
C49' 0.046(2) 0.085(3) 0.073(3) 0.000(2) -0.003(2) 0.013(2)
C50' 0.041(2) 0.088(3) 0.080(3) -0.003(3) 0.005(2) 0.014(2)
C51' 0.045(2) 0.054(2) 0.076(3) 0.002(2) -0.0002(19) -0.0063(18)
C52' 0.076(3) 0.045(2) 0.090(4) -0.005(2) -0.019(3) 0.002(2)
C53' 0.077(3) 0.049(2) 0.089(3) -0.018(2) -0.022(3) 0.007(2)
C54' 0.0412(19) 0.050(2) 0.071(3) 0.0033(19) 0.0051(18) -0.0012(17)
C55' 0.0428(19) 0.055(2) 0.077(3) 0.002(2) 0.0030(19) 0.0024(18)
C56' 0.048(2) 0.060(3) 0.073(3) -0.005(2) 0.0083(19) 0.0103(19)
C57' 0.052(2) 0.053(2) 0.060(2) -0.0024(18) 0.0018(18) 0.0063(18)
C58' 0.047(2) 0.062(3) 0.070(3) -0.005(2) -0.0018(19) 0.0105(19)
C59' 0.049(2) 0.056(2) 0.076(3) -0.012(2) -0.001(2) 0.0072(19)
O1S 0.099(3) 0.0525(19) 0.111(3) -0.0121(18) 0.002(2) -0.0087(18)
O2S 0.155(9) 0.79(3) 0.44(2) -0.37(2) -0.036(11) 0.057(14)
O3S 0.117(4) 0.076(3) 0.301(9) 0.026(4) -0.037(5) 0.008(3)
O4S 0.117(3) 0.058(2) 0.130(4) -0.022(2) -0.001(3) -0.001(2)
O5S 0.125(5) 0.211(8) 0.74(3) -0.328(13) -0.115(9) 0.048(5)
O6S 0.148(7) 0.364(15) 0.318(14) 0.017(12) -0.003(8) 0.041(9)
C1S 0.135(6) 0.086(4) 0.155(7) -0.042(4) 0.035(5) -0.016(4)
C2S 0.095(4) 0.075(4) 0.205(9) -0.038(5) 0.011(5) 0.002(3)
C3S 0.201(8) 0.060(4) 0.124(6) 0.007(4) -0.065(6) -0.013(4)
C4S 0.169(7) 0.102(5) 0.100(5) 0.006(4) -0.013(5) -0.055(5)
C5S 0.096(6) 0.53(3) 0.193(11) -0.198(15) -0.033(7) 0.000(11)
C6S 0.103(6) 0.249(13) 0.237(13) -0.030(11) -0.038(8) 0.059(8)
C7S 0.137(8) 0.42(2) 0.124(8) -0.071(11) -0.013(7) -0.074(12)
C8S 0.154(10) 0.328(17) 0.207(13) -0.074(12) -0.038(9) -0.100(11)
C9S 0.288(17) 0.175(11) 0.268(16) -0.080(11) -0.153(13) 0.098(11)
C10S 0.134(7) 0.082(6) 0.305(16) -0.008(7) -0.064(9) -0.001(5)
C11S 0.125(7) 0.067(5) 0.301(15) 0.006(7) 0.024(8) 0.015(4)
C12S 0.128(6) 0.072(4) 0.285(13) 0.034(6) 0.048(7) 0.018(4)
C13S 0.166(7) 0.082(4) 0.140(6) -0.047(4) -0.038(5) 0.023(4)
C14S 0.142(6) 0.090(5) 0.131(6) -0.015(4) -0.055(5) 0.017(4)
C15S 0.107(5) 0.069(4) 0.195(9) 0.012(5) 0.010(5) -0.010(4)
C16S 0.355(17) 0.085(6) 0.167(9) 0.008(6) 0.064(10) 0.067(8)
C17S 0.55(5) 0.41(4) 0.69(6) -0.24(4) -0.35(4) 0.25(3)
C18S 0.185(10) 0.169(10) 0.317(17) -0.120(11) -0.140(11) 0.065(8)
C19S 0.096(5) 0.087(6) 0.396(19) -0.044(8) 0.014(8) -0.013(4)
C20S 0.139(7) 0.099(6) 0.369(17) -0.108(9) 0.059(9) -0.027(5)
C21S 0.115(8) 0.45(3) 0.32(2) 0.246(19) 0.020(10) 0.001(12)
C22S 0.095(6) 0.42(2) 0.182(10) 0.079(13) -0.041(7) 0.010(10)
C23S 0.158(9) 0.271(14) 0.176(11) -0.010(10) -0.014(8) -0.113(10)
C24S 0.117(7) 0.44(2) 0.141(9) 0.067(12) -0.017(7) 0.045(11)

loop_
_atom_type_symbol
_atom_type_description
_atom_type_scat_dispersion_real
_atom_type_scat_dispersion_imag
_atom_type_scat_source
C C 0.0181 0.0091 'International Tables Vol C Tables 4.2.6.8 and 6.1.1.4'
H H 0.0000 0.0000 'International Tables Vol C Tables 4.2.6.8 and 6.1.1.4'
O O 0.0492 0.0322 'International Tables Vol C Tables 4.2.6.8 and 6.1.1.4'

loop_
_geom_angle_atom_site_label_1
_geom_angle_atom_site_label_2
_geom_angle_atom_site_label_3
_geom_angle
_geom_angle_site_symmetry_1
_geom_angle_site_symmetry_3
_geom_angle_publ_flag
C8 C1 C2 121.1(4) . . ?
C8 C1 C6 133.1(4) . . ?
C2 C1 C6 105.8(3) . . ?
C11 C2 C1 122.2(4) . . ?
C11 C2 C3 132.1(4) . . ?
C1 C2 C3 105.6(3) . . ?
C4 C3 C2 107.2(4) . . ?
C4 C3 C7 99.4(4) . . ?
C2 C3 C7 99.6(3) . . ?
C4 C3 H3A 116.1 . . ?
C2 C3 H3A 116.1 . . ?
C7 C3 H3A 116.1 . . ?
C5 C4 C3 108.3(4) . . ?
C5 C4 H4A 125.8 . . ?
C3 C4 H4A 125.8 . . ?
C4 C5 C6 109.3(4) . . ?
C4 C5 H5A 125.3 . . ?
C6 C5 H5A 125.3 . . ?
C5 C6 C1 106.6(3) . . ?
C5 C6 C7 97.4(3) . . ?
C1 C6 C7 99.1(4) . . ?
C5 C6 H6A 116.9 . . ?
C1 C6 H6A 116.9 . . ?
C7 C6 H6A 116.9 . . ?
C3 C7 C6 90.2(3) . . ?
C3 C7 H7A 113.6 . . ?
C6 C7 H7A 113.6 . . ?
C3 C7 H7B 113.6 . . ?
C6 C7 H7B 113.6 . . ?
H7A C7 H7B 110.9 . . ?
C1 C8 C9 115.6(4) . . ?
C1 C8 C57 125.1(4) . . ?
C9 C8 C57 117.9(4) . . ?
C10 C9 C8 121.9(4) . . ?
C10 C9 H9A 119.0 . . ?
C8 C9 H9A 119.0 . . ?
C9 C10 C11 121.3(4) . . ?
C9 C10 H10A 119.3 . . ?
C11 C10 H10A 119.3 . . ?
C2 C11 C10 116.4(4) . . ?
C2 C11 C12 124.7(4) . . ?
C10 C11 C12 117.5(4) . . ?
C17 C12 C13 117.2(4) . . ?
C17 C12 C11 117.9(3) . . ?
C13 C12 C11 123.3(4) . . ?
C14 C13 C12 120.7(4) . . ?
C14 C13 H13A 119.6 . . ?
C12 C13 H13A 119.6 . . ?
C13 C14 C15 121.1(4) . . ?
C13 C14 H14A 119.5 . . ?
C15 C14 H14A 119.5 . . ?
C14 C15 C16 117.5(4) . . ?
C14 C15 C18 122.7(4) . . ?
C16 C15 C18 118.5(4) . . ?
C17 C16 C15 121.1(4) . . ?
C17 C16 H16A 119.4 . . ?
C15 C16 H16A 119.4 . . ?
C16 C17 C12 121.6(4) . . ?
C16 C17 H17A 119.2 . . ?
C12 C17 H17A 119.2 . . ?
C19 C18 C23 117.2(4) . . ?
C19 C18 C15 119.6(4) . . ?
C23 C18 C15 121.8(4) . . ?
C20 C19 C18 121.5(4) . . ?
C20 C19 H19A 119.3 . . ?
C18 C19 H19A 119.3 . . ?
C19 C20 C21 121.3(4) . . ?
C19 C20 H20A 119.3 . . ?
C21 C20 H20A 119.3 . . ?
C20 C21 C22 116.4(4) . . ?
C20 C21 C24 119.8(4) . . ?
C22 C21 C24 122.0(4) . . ?
C23 C22 C21 121.2(4) . . ?
C23 C22 H22A 119.4 . . ?
C21 C22 H22A 119.4 . . ?
C22 C23 C18 121.0(4) . . ?
C22 C23 H23A 119.5 . . ?
C18 C23 H23A 119.5 . . ?
C29 C24 C25 116.3(4) . . ?
C29 C24 C21 120.0(4) . . ?
C25 C24 C21 121.7(4) . . ?
C26 C25 C24 121.4(4) . . ?
C26 C25 H25A 119.3 . . ?
C24 C25 H25A 119.3 . . ?
C25 C26 C27 121.5(4) . . ?
C25 C26 H26A 119.3 . . ?
C27 C26 H26A 119.3 . . ?
C26 C27 C28 115.4(4) . . ?
C26 C27 C30 121.8(4) . . ?
C28 C27 C30 121.1(4) . . ?
C29 C28 C27 121.4(4) . . ?
C29 C28 H28A 119.3 . . ?
C27 C28 H28A 119.3 . . ?
C28 C29 C24 121.6(4) . . ?
C28 C29 H29A 119.2 . . ?
C24 C29 H29A 119.2 . . ?
C35 C30 C31 116.6(4) . . ?
C35 C30 C27 120.4(4) . . ?
C31 C30 C27 121.5(4) . . ?
C32 C31 C30 121.4(4) . . ?
C32 C31 H31A 119.3 . . ?
C30 C31 H31A 119.3 . . ?
C31 C32 C33 121.5(4) . . ?
C31 C32 H32A 119.3 . . ?
C33 C32 H32A 119.3 . . ?
C34 C33 C32 116.6(4) . . ?
C34 C33 C36 119.6(3) . . ?
C32 C33 C36 122.4(4) . . ?
C33 C34 C35 121.3(4) . . ?
C33 C34 H34A 119.3 . . ?
C35 C34 H34A 119.3 . . ?
C30 C35 C34 121.2(4) . . ?
C30 C35 H35A 119.4 . . ?
C34 C35 H35A 119.4 . . ?
C37 C36 C41 116.0(4) . . ?
C37 C36 C33 118.9(3) . . ?
C41 C36 C33 124.2(4) . . ?
C38 C37 C36 122.1(4) . . ?
C38 C37 H37A 119.0 . . ?
C36 C37 H37A 119.0 . . ?
C37 C38 C39 121.5(4) . . ?
C37 C38 H38A 119.2 . . ?
C39 C38 H38A 119.2 . . ?
C40 C39 C38 116.8(4) . . ?
C40 C39 C42 124.0(4) . . ?
C38 C39 C42 117.7(4) . . ?
C41 C40 C39 121.2(4) . . ?
C41 C40 H40A 119.4 . . ?
C39 C40 H40A 119.4 . . ?
C40 C41 C36 121.6(4) . . ?
C40 C41 H41A 119.2 . . ?
C36 C41 H41A 119.2 . . ?
C47 C42 C43 115.7(4) . . ?
C47 C42 C39 121.3(4) . . ?
C43 C42 C39 121.4(4) . . ?
C44 C43 C42 121.3(4) . . ?
C44 C43 H43A 119.3 . . ?
C42 C43 H43A 119.3 . . ?
C43 C44 C45 121.8(4) . . ?
C43 C44 H44A 119.1 . . ?
C45 C44 H44A 119.1 . . ?
C44 C45 C46 115.9(4) . . ?
C44 C45 C48 121.6(4) . . ?
C46 C45 C48 120.8(4) . . ?
C47 C46 C45 121.5(4) . . ?
C47 C46 H46A 119.2 . . ?
C45 C46 H46A 119.2 . . ?
C46 C47 C42 121.5(4) . . ?
C46 C47 H47A 119.2 . . ?
C42 C47 H47A 119.2 . . ?
C49 C48 C53 115.6(5) . . ?
C49 C48 C45 120.2(5) . . ?
C53 C48 C45 123.0(4) . . ?
C48 C49 C50 120.7(5) . . ?
C48 C49 H49A 119.6 . . ?
C50 C49 H49A 119.6 . . ?
C49 C50 C51 123.2(5) . . ?
C49 C50 H50A 118.4 . . ?
C51 C50 H50A 118.4 . . ?
C52 C51 C50 114.1(5) . . ?
C52 C51 C54 123.8(5) . . ?
C50 C51 C54 120.6(5) . . ?
C53 C52 C51 122.9(5) . . ?
C53 C52 H52A 118.5 . . ?
C51 C52 H52A 118.5 . . ?
C52 C53 C48 121.5(5) . . ?
C52 C53 H53A 119.3 . . ?
C48 C53 H53A 119.3 . . ?
C55 C54 C59 116.0(4) . . ?
C55 C54 C51 122.3(4) . . ?
C59 C54 C51 119.8(5) . . ?
C56 C55 C54 121.4(4) . . ?
C56 C55 H55A 119.3 . . ?
C54 C55 H55A 119.3 . . ?
C55 C56 C57 121.2(4) . . ?
C55 C56 H56A 119.4 . . ?
C57 C56 H56A 119.4 . . ?
C58 C57 C56 116.9(4) . . ?
C58 C57 C8 119.3(4) . . ?
C56 C57 C8 121.8(4) . . ?
C57 C58 C59 121.7(4) . . ?
C57 C58 H58A 119.2 . . ?
C59 C58 H58A 119.2 . . ?
C58 C59 C54 121.4(5) . . ?
C58 C59 H59A 119.3 . . ?
C54 C59 H59A 119.3 . . ?
C8' C1' C2' 122.0(4) . . ?
C8' C1' C6' 131.8(4) . . ?
C2' C1' C6' 106.1(4) . . ?
C1' C2' C11' 121.7(4) . . ?
C1' C2' C3' 106.3(4) . . ?
C11' C2' C3' 132.0(4) . . ?
C4' C3' C2' 106.2(4) . . ?
C4' C3' C7' 97.1(4) . . ?
C2' C3' C7' 98.2(4) . . ?
C4' C3' H3'A 117.3 . . ?
C2' C3' H3'A 117.3 . . ?
C7' C3' H3'A 117.3 . . ?
C5' C4' C3' 109.3(4) . . ?
C5' C4' H4'A 125.3 . . ?
C3' C4' H4'A 125.3 . . ?
C4' C5' C6' 108.6(4) . . ?
C4' C5' H5'A 125.7 . . ?
C6' C5' H5'A 125.7 . . ?
C5' C6' C1' 107.1(4) . . ?
C5' C6' C7' 99.4(4) . . ?
C1' C6' C7' 99.3(3) . . ?
C5' C6' H6'A 116.2 . . ?
C1' C6' H6'A 116.2 . . ?
C7' C6' H6'A 116.2 . . ?
C6' C7' C3' 90.7(3) . . ?
C6' C7' H7'A 113.5 . . ?
C3' C7' H7'A 113.5 . . ?
C6' C7' H7'B 113.5 . . ?
C3' C7' H7'B 113.5 . . ?
H7'A C7' H7'B 110.8 . . ?
C1' C8' C9' 116.1(4) . . ?
C1' C8' C57' 125.1(4) . . ?
C9' C8' C57' 117.5(4) . . ?
C10' C9' C8' 121.1(4) . . ?
C10' C9' H9'A 119.5 . . ?
C8' C9' H9'A 119.5 . . ?
C11' C10' C9' 122.2(4) . . ?
C11' C10' H10B 118.9 . . ?
C9' C10' H10B 118.9 . . ?
C10' C11' C2' 115.4(4) . . ?
C10' C11' C12' 117.7(4) . . ?
C2' C11' C12' 125.5(4) . . ?
C17' C12' C13' 116.3(4) . . ?
C17' C12' C11' 119.4(4) . . ?
C13' C12' C11' 122.4(4) . . ?
C14' C13' C12' 121.5(5) . . ?
C14' C13' H13B 119.3 . . ?
C12' C13' H13B 119.3 . . ?
C13' C14' C15' 121.2(5) . . ?
C13' C14' H14B 119.4 . . ?
C15' C14' H14B 119.4 . . ?
C14' C15' C16' 116.3(5) . . ?
C14' C15' C18' 122.1(5) . . ?
C16' C15' C18' 120.2(5) . . ?
C17' C16' C15' 121.3(5) . . ?
C17' C16' H16B 119.4 . . ?
C15' C16' H16B 119.4 . . ?
C16' C17' C12' 122.0(5) . . ?
C16' C17' H17B 119.0 . . ?
C12' C17' H17B 119.0 . . ?
C19' C18' C23' 114.5(6) . . ?
C19' C18' C15' 121.8(5) . . ?
C23' C18' C15' 122.1(5) . . ?
C20' C19' C18' 123.3(6) . . ?
C20' C19' H19B 118.4 . . ?
C18' C19' H19B 118.4 . . ?
C19' C20' C21' 121.5(6) . . ?
C19' C20' H20B 119.3 . . ?
C21' C20' H20B 119.3 . . ?
C20' C21' C22' 115.2(6) . . ?
C20' C21' C24' 122.2(5) . . ?
C22' C21' C24' 120.9(5) . . ?
C23' C22' C21' 121.4(6) . . ?
C23' C22' H22B 119.3 . . ?
C21' C22' H22B 119.3 . . ?
C22' C23' C18' 122.4(6) . . ?
C22' C23' H23B 118.8 . . ?
C18' C23' H23B 118.8 . . ?
C25' C24' C29' 115.5(5) . . ?
C25' C24' C21' 121.9(4) . . ?
C29' C24' C21' 121.2(5) . . ?
C26' C25' C24' 121.8(4) . . ?
C26' C25' H25B 119.1 . . ?
C24' C25' H25B 119.1 . . ?
C25' C26' C27' 122.3(4) . . ?
C25' C26' H26B 118.8 . . ?
C27' C26' H26B 118.8 . . ?
C28' C27' C26' 113.9(5) . . ?
C28' C27' C30' 121.9(4) . . ?
C26' C27' C30' 122.2(4) . . ?
C29' C28' C27' 123.0(4) . . ?
C29' C28' H28B 118.5 . . ?
C27' C28' H28B 118.5 . . ?
C28' C29' C24' 121.2(5) . . ?
C28' C29' H29B 119.4 . . ?
C24' C29' H29B 119.4 . . ?
C31' C30' C35' 117.0(4) . . ?
C31' C30' C27' 119.4(4) . . ?
C35' C30' C27' 122.3(4) . . ?
C32' C31' C30' 120.6(4) . . ?
C32' C31' H31B 119.7 . . ?
C30' C31' H31B 119.7 . . ?
C31' C32' C33' 122.5(4) . . ?
C31' C32' H32B 118.7 . . ?
C33' C32' H32B 118.7 . . ?
C32' C33' C34' 115.8(4) . . ?
C32' C33' C36' 119.9(4) . . ?
C34' C33' C36' 123.2(4) . . ?
C35' C34' C33' 121.2(4) . . ?
C35' C34' H34B 119.4 . . ?
C33' C34' H34B 119.4 . . ?
C34' C35' C30' 121.5(4) . . ?
C34' C35' H35B 119.2 . . ?
C30' C35' H35B 119.2 . . ?
C37' C36' C41' 117.3(4) . . ?
C37' C36' C33' 123.0(4) . . ?
C41' C36' C33' 118.8(4) . . ?
C38' C37' C36' 122.1(4) . . ?
C38' C37' H37B 119.0 . . ?
C36' C37' H37B 119.0 . . ?
C37' C38' C39' 120.7(4) . . ?
C37' C38' H38B 119.7 . . ?
C39' C38' H38B 119.7 . . ?
C40' C39' C38' 116.6(4) . . ?
C40' C39' C42' 118.9(4) . . ?
C38' C39' C42' 123.0(4) . . ?
C41' C40' C39' 122.0(4) . . ?
C41' C40' H40B 119.0 . . ?
C39' C40' H40B 119.0 . . ?
C40' C41' C36' 120.6(4) . . ?
C40' C41' H41B 119.7 . . ?
C36' C41' H41B 119.7 . . ?
C47' C42' C43' 115.9(4) . . ?
C47' C42' C39' 121.8(4) . . ?
C43' C42' C39' 120.3(4) . . ?
C44' C43' C42' 121.6(4) . . ?
C44' C43' H43B 119.2 . . ?
C42' C43' H43B 119.2 . . ?
C43' C44' C45' 121.3(4) . . ?
C43' C44' H44B 119.4 . . ?
C45' C44' H44B 119.4 . . ?
C44' C45' C46' 115.8(4) . . ?
C44' C45' C48' 121.0(4) . . ?
C46' C45' C48' 121.4(4) . . ?
C47' C46' C45' 121.5(4) . . ?
C47' C46' H46B 119.3 . . ?
C45' C46' H46B 119.3 . . ?
C46' C47' C42' 121.5(4) . . ?
C46' C47' H47B 119.3 . . ?
C42' C47' H47B 119.3 . . ?
C53' C48' C49' 115.6(5) . . ?
C53' C48' C45' 121.5(4) . . ?
C49' C48' C45' 121.0(4) . . ?
C50' C49' C48' 121.3(4) . . ?
C50' C49' H49B 119.4 . . ?
C48' C49' H49B 119.4 . . ?
C49' C50' C51' 121.8(4) . . ?
C49' C50' H50B 119.1 . . ?
C51' C50' H50B 119.1 . . ?
C52' C51' C50' 115.4(4) . . ?
C52' C51' C54' 122.1(4) . . ?
C50' C51' C54' 121.0(4) . . ?
C53' C52' C51' 121.9(4) . . ?
C53' C52' H52B 119.1 . . ?
C51' C52' H52B 119.1 . . ?
C52' C53' C48' 122.2(4) . . ?
C52' C53' H53B 118.9 . . ?
C48' C53' H53B 118.9 . . ?
C55' C54' C59' 115.9(4) . . ?
C55' C54' C51' 123.4(4) . . ?
C59' C54' C51' 119.5(4) . . ?
C56' C55' C54' 121.4(4) . . ?
C56' C55' H55B 119.3 . . ?
C54' C55' H55B 119.3 . . ?
C55' C56' C57' 121.4(4) . . ?
C55' C56' H56B 119.3 . . ?
C57' C56' H56B 119.3 . . ?
C58' C57' C56' 116.8(4) . . ?
C58' C57' C8' 117.5(4) . . ?
C56' C57' C8' 124.1(4) . . ?
C59' C58' C57' 120.6(4) . . ?
C59' C58' H58B 119.7 . . ?
C57' C58' H58B 119.7 . . ?
C58' C59' C54' 122.8(4) . . ?
C58' C59' H59B 118.6 . . ?
C54' C59' H59B 118.6 . . ?
C1S O1S C4S 106.9(5) . . ?
C8S O2S C5S 107.6(10) . . ?
C9S O3S C12S 109.8(8) . . ?
C16S O4S C13S 109.5(5) . . ?
C20S O5S C17S 129.0(11) . . ?
C21S O6S C24S 96.3(11) . . ?
O1S C1S C2S 109.3(6) . . ?
O1S C1S H1SA 109.8 . . ?
C2S C1S H1SA 109.8 . . ?
O1S C1S H1SB 109.8 . . ?
C2S C1S H1SB 109.8 . . ?
H1SA C1S H1SB 108.3 . . ?
C1S C2S C3S 104.9(6) . . ?
C1S C2S H2SA 110.8 . . ?
C3S C2S H2SA 110.8 . . ?
C1S C2S H2SB 110.8 . . ?
C3S C2S H2SB 110.8 . . ?
H2SA C2S H2SB 108.8 . . ?
C4S C3S C2S 106.7(6) . . ?
C4S C3S H3SA 110.4 . . ?
C2S C3S H3SA 110.4 . . ?
C4S C3S H3SB 110.4 . . ?
C2S C3S H3SB 110.4 . . ?
H3SA C3S H3SB 108.6 . . ?
O1S C4S C3S 107.4(6) . . ?
O1S C4S H4SA 110.2 . . ?
C3S C4S H4SA 110.2 . . ?
O1S C4S H4SB 110.2 . . ?
C3S C4S H4SB 110.2 . . ?
H4SA C4S H4SB 108.5 . . ?
C6S C5S O2S 103.7(8) . . ?
C6S C5S H5SA 111.0 . . ?
O2S C5S H5SA 111.0 . . ?
C6S C5S H5SB 111.0 . . ?
O2S C5S H5SB 111.0 . . ?
H5SA C5S H5SB 109.0 . . ?
C5S C6S C7S 102.8(10) . . ?
C5S C6S H6SA 111.2 . . ?
C7S C6S H6SA 111.2 . . ?
C5S C6S H6SB 111.2 . . ?
C7S C6S H6SB 111.2 . . ?
H6SA C6S H6SB 109.1 . . ?
C6S C7S C8S 100.9(10) . . ?
C6S C7S H7SA 111.6 . . ?
C8S C7S H7SA 111.6 . . ?
C6S C7S H7SB 111.6 . . ?
C8S C7S H7SB 111.6 . . ?
H7SA C7S H7SB 109.4 . . ?
O2S C8S C7S 100.0(10) . . ?
O2S C8S H8SA 111.8 . . ?
C7S C8S H8SA 111.8 . . ?
O2S C8S H8SB 111.8 . . ?
C7S C8S H8SB 111.8 . . ?
H8SA C8S H8SB 109.5 . . ?
O3S C9S C10S 109.4(10) . . ?
O3S C9S H9SA 109.8 . . ?
C10S C9S H9SA 109.8 . . ?
O3S C9S H9SB 109.8 . . ?
C10S C9S H9SB 109.8 . . ?
H9SA C9S H9SB 108.2 . . ?
C9S C10S C11S 102.7(9) . . ?
C9S C10S H10C 111.2 . . ?
C11S C10S H10C 111.2 . . ?
C9S C10S H10D 111.2 . . ?
C11S C10S H10D 111.2 . . ?
H10C C10S H10D 109.1 . . ?
C12S C11S C10S 110.4(8) . . ?
C12S C11S H11A 109.6 . . ?
C10S C11S H11A 109.6 . . ?
C12S C11S H11B 109.6 . . ?
C10S C11S H11B 109.6 . . ?
H11A C11S H11B 108.1 . . ?
O3S C12S C11S 102.0(8) . . ?
O3S C12S H12A 111.4 . . ?
C11S C12S H12A 111.4 . . ?
O3S C12S H12B 111.4 . . ?
C11S C12S H12B 111.4 . . ?
H12A C12S H12B 109.2 . . ?
O4S C13S C14S 106.8(6) . . ?
O4S C13S H13C 110.4 . . ?
C14S C13S H13C 110.4 . . ?
O4S C13S H13D 110.4 . . ?
C14S C13S H13D 110.4 . . ?
H13C C13S H13D 108.6 . . ?
C13S C14S C15S 103.6(6) . . ?
C13S C14S H14C 111.0 . . ?
C15S C14S H14C 111.0 . . ?
C13S C14S H14D 111.0 . . ?
C15S C14S H14D 111.0 . . ?
H14C C14S H14D 109.0 . . ?
C16S C15S C14S 103.9(6) . . ?
C16S C15S H15A 111.0 . . ?
C14S C15S H15A 111.0 . . ?
C16S C15S H15B 111.0 . . ?
C14S C15S H15B 111.0 . . ?
H15A C15S H15B 109.0 . . ?
O4S C16S C15S 107.7(7) . . ?
O4S C16S H16C 110.2 . . ?
C15S C16S H16C 110.2 . . ?
O4S C16S H16D 110.2 . . ?
C15S C16S H16D 110.2 . . ?
H16C C16S H16D 108.5 . . ?
O5S C17S C18S 87.7(13) . . ?
O5S C17S H17C 114.0 . . ?
C18S C17S H17C 114.0 . . ?
O5S C17S H17D 114.0 . . ?
C18S C17S H17D 114.0 . . ?
H17C C17S H17D 111.2 . . ?
C19S C18S C17S 114.7(12) . . ?
C19S C18S H18A 108.6 . . ?
C17S C18S H18A 108.6 . . ?
C19S C18S H18B 108.6 . . ?
C17S C18S H18B 108.6 . . ?
H18A C18S H18B 107.6 . . ?
C20S C19S C18S 107.2(9) . . ?
C20S C19S H19C 110.3 . . ?
C18S C19S H19C 110.3 . . ?
C20S C19S H19D 110.3 . . ?
C18S C19S H19D 110.3 . . ?
H19C C19S H19D 108.5 . . ?
O5S C20S C19S 92.2(9) . . ?
O5S C20S H20C 113.2 . . ?
C19S C20S H20C 113.2 . . ?
O5S C20S H20D 113.2 . . ?
C19S C20S H20D 113.2 . . ?
H20C C20S H20D 110.6 . . ?
O6S C21S C22S 107.1(11) . . ?
O6S C21S H21A 110.3 . . ?
C22S C21S H21A 110.3 . . ?
O6S C21S H21B 110.3 . . ?
C22S C21S H21B 110.3 . . ?
H21A C21S H21B 108.6 . . ?
C23S C22S C21S 102.8(9) . . ?
C23S C22S H22C 111.2 . . ?
C21S C22S H22C 111.2 . . ?
C23S C22S H22D 111.2 . . ?
C21S C22S H22D 111.2 . . ?
H22C C22S H22D 109.1 . . ?
C22S C23S C24S 102.3(9) . . ?
C22S C23S H23C 111.3 . . ?
C24S C23S H23C 111.3 . . ?
C22S C23S H23D 111.3 . . ?
C24S C23S H23D 111.3 . . ?
H23C C23S H23D 109.2 . . ?
C23S C24S O6S 102.5(11) . . ?
C23S C24S H24A 111.3 . . ?
O6S C24S H24A 111.3 . . ?
C23S C24S H24B 111.3 . . ?
O6S C24S H24B 111.3 . . ?
H24A C24S H24B 109.2 . . ?

loop_
_geom_bond_atom_site_label_1
_geom_bond_atom_site_label_2
_geom_bond_distance
_geom_bond_site_symmetry_2
_geom_bond_publ_flag
C1 C8 1.399(5) . ?
C1 C2 1.400(6) . ?
C1 C6 1.521(5) . ?
C2 C11 1.370(6) . ?
C2 C3 1.532(5) . ?
C3 C4 1.492(6) . ?
C3 C7 1.548(6) . ?
C3 H3A 1.0000 . ?
C4 C5 1.261(6) . ?
C4 H4A 0.9500 . ?
C5 C6 1.505(6) . ?
C5 H5A 0.9500 . ?
C6 C7 1.596(6) . ?
C6 H6A 1.0000 . ?
C7 H7A 0.9900 . ?
C7 H7B 0.9900 . ?
C8 C9 1.404(6) . ?
C8 C57 1.477(6) . ?
C9 C10 1.380(6) . ?
C9 H9A 0.9500 . ?
C10 C11 1.405(6) . ?
C10 H10A 0.9500 . ?
C11 C12 1.487(6) . ?
C12 C17 1.398(5) . ?
C12 C13 1.398(5) . ?
C13 C14 1.389(6) . ?
C13 H13A 0.9500 . ?
C14 C15 1.391(6) . ?
C14 H14A 0.9500 . ?
C15 C16 1.395(5) . ?
C15 C18 1.492(6) . ?
C16 C17 1.369(6) . ?
C16 H16A 0.9500 . ?
C17 H17A 0.9500 . ?
C18 C19 1.389(6) . ?
C18 C23 1.390(6) . ?
C19 C20 1.380(6) . ?
C19 H19A 0.9500 . ?
C20 C21 1.395(6) . ?
C20 H20A 0.9500 . ?
C21 C22 1.406(6) . ?
C21 C24 1.485(6) . ?
C22 C23 1.388(6) . ?
C22 H22A 0.9500 . ?
C23 H23A 0.9500 . ?
C24 C29 1.387(6) . ?
C24 C25 1.402(6) . ?
C25 C26 1.376(6) . ?
C25 H25A 0.9500 . ?
C26 C27 1.403(6) . ?
C26 H26A 0.9500 . ?
C27 C28 1.412(6) . ?
C27 C30 1.480(6) . ?
C28 C29 1.376(6) . ?
C28 H28A 0.9500 . ?
C29 H29A 0.9500 . ?
C30 C35 1.394(6) . ?
C30 C31 1.395(5) . ?
C31 C32 1.379(6) . ?
C31 H31A 0.9500 . ?
C32 C33 1.400(5) . ?
C32 H32A 0.9500 . ?
C33 C34 1.386(5) . ?
C33 C36 1.475(5) . ?
C34 C35 1.395(6) . ?
C34 H34A 0.9500 . ?
C35 H35A 0.9500 . ?
C36 C37 1.401(5) . ?
C36 C41 1.404(5) . ?
C37 C38 1.369(5) . ?
C37 H37A 0.9500 . ?
C38 C39 1.398(5) . ?
C38 H38A 0.9500 . ?
C39 C40 1.396(6) . ?
C39 C42 1.483(6) . ?
C40 C41 1.385(6) . ?
C40 H40A 0.9500 . ?
C41 H41A 0.9500 . ?
C42 C47 1.401(6) . ?
C42 C43 1.408(6) . ?
C43 C44 1.368(6) . ?
C43 H43A 0.9500 . ?
C44 C45 1.399(6) . ?
C44 H44A 0.9500 . ?
C45 C46 1.401(6) . ?
C45 C48 1.488(6) . ?
C46 C47 1.372(6) . ?
C46 H46A 0.9500 . ?
C47 H47A 0.9500 . ?
C48 C49 1.381(7) . ?
C48 C53 1.393(7) . ?
C49 C50 1.381(7) . ?
C49 H49A 0.9500 . ?
C50 C51 1.383(7) . ?
C50 H50A 0.9500 . ?
C51 C52 1.378(7) . ?
C51 C54 1.476(7) . ?
C52 C53 1.366(7) . ?
C52 H52A 0.9500 . ?
C53 H53A 0.9500 . ?
C54 C55 1.396(6) . ?
C54 C59 1.407(6) . ?
C55 C56 1.379(6) . ?
C55 H55A 0.9500 . ?
C56 C57 1.403(6) . ?
C56 H56A 0.9500 . ?
C57 C58 1.372(6) . ?
C58 C59 1.380(7) . ?
C58 H58A 0.9500 . ?
C59 H59A 0.9500 . ?
C1' C8' 1.371(6) . ?
C1' C2' 1.387(6) . ?
C1' C6' 1.539(6) . ?
C2' C11' 1.401(6) . ?
C2' C3' 1.535(6) . ?
C3' C4' 1.501(6) . ?
C3' C7' 1.610(7) . ?
C3' H3'A 1.0000 . ?
C4' C5' 1.272(7) . ?
C4' H4'A 0.9500 . ?
C5' C6' 1.486(6) . ?
C5' H5'A 0.9500 . ?
C6' C7' 1.542(6) . ?
C6' H6'A 1.0000 . ?
C7' H7'A 0.9900 . ?
C7' H7'B 0.9900 . ?
C8' C9' 1.402(6) . ?
C8' C57' 1.484(6) . ?
C9' C10' 1.388(6) . ?
C9' H9'A 0.9500 . ?
C10' C11' 1.387(6) . ?
C10' H10B 0.9500 . ?
C11' C12' 1.474(6) . ?
C12' C17' 1.388(6) . ?
C12' C13' 1.398(6) . ?
C13' C14' 1.382(7) . ?
C13' H13B 0.9500 . ?
C14' C15' 1.390(7) . ?
C14' H14B 0.9500 . ?
C15' C16' 1.405(7) . ?
C15' C18' 1.480(7) . ?
C16' C17' 1.367(7) . ?
C16' H16B 0.9500 . ?
C17' H17B 0.9500 . ?
C18' C19' 1.375(7) . ?
C18' C23' 1.385(8) . ?
C19' C20' 1.373(8) . ?
C19' H19B 0.9500 . ?
C20' C21' 1.385(7) . ?
C20' H20B 0.9500 . ?
C21' C22' 1.398(8) . ?
C21' C24' 1.478(7) . ?
C22' C23' 1.379(8) . ?
C22' H22B 0.9500 . ?
C23' H23B 0.9500 . ?
C24' C25' 1.396(6) . ?
C24' C29' 1.403(6) . ?
C25' C26' 1.366(7) . ?
C25' H25B 0.9500 . ?
C26' C27' 1.412(6) . ?
C26' H26B 0.9500 . ?
C27' C28' 1.403(6) . ?
C27' C30' 1.479(7) . ?
C28' C29' 1.365(7) . ?
C28' H28B 0.9500 . ?
C29' H29B 0.9500 . ?
C30' C31' 1.389(6) . ?
C30' C35' 1.399(6) . ?
C31' C32' 1.382(6) . ?
C31' H31B 0.9500 . ?
C32' C33' 1.388(6) . ?
C32' H32B 0.9500 . ?
C33' C34' 1.409(6) . ?
C33' C36' 1.484(6) . ?
C34' C35' 1.374(6) . ?
C34' H34B 0.9500 . ?
C35' H35B 0.9500 . ?
C36' C37' 1.383(6) . ?
C36' C41' 1.405(6) . ?
C37' C38' 1.382(6) . ?
C37' H37B 0.9500 . ?
C38' C39' 1.410(6) . ?
C38' H38B 0.9500 . ?
C39' C40' 1.396(6) . ?
C39' C42' 1.464(6) . ?
C40' C41' 1.380(6) . ?
C40' H40B 0.9500 . ?
C41' H41B 0.9500 . ?
C42' C47' 1.396(6) . ?
C42' C43' 1.399(6) . ?
C43' C44' 1.379(6) . ?
C43' H43B 0.9500 . ?
C44' C45' 1.399(6) . ?
C44' H44B 0.9500 . ?
C45' C46' 1.406(6) . ?
C45' C48' 1.480(6) . ?
C46' C47' 1.376(6) . ?
C46' H46B 0.9500 . ?
C47' H47B 0.9500 . ?
C48' C53' 1.394(6) . ?
C48' C49' 1.402(6) . ?
C49' C50' 1.377(6) . ?
C49' H49B 0.9500 . ?
C50' C51' 1.401(6) . ?
C50' H50B 0.9500 . ?
C51' C52' 1.395(6) . ?
C51' C54' 1.473(6) . ?
C52' C53' 1.362(7) . ?
C52' H52B 0.9500 . ?
C53' H53B 0.9500 . ?
C54' C55' 1.395(6) . ?
C54' C59' 1.398(5) . ?
C55' C56' 1.384(6) . ?
C55' H55B 0.9500 . ?
C56' C57' 1.402(6) . ?
C56' H56B 0.9500 . ?
C57' C58' 1.395(6) . ?
C58' C59' 1.374(6) . ?
C58' H58B 0.9500 . ?
C59' H59B 0.9500 . ?
O1S C1S 1.417(7) . ?
O1S C4S 1.419(7) . ?
O2S C8S 1.300(11) . ?
O2S C5S 1.470(11) . ?
O3S C9S 1.439(10) . ?
O3S C12S 1.441(9) . ?
O4S C16S 1.406(9) . ?
O4S C13S 1.428(7) . ?
O5S C20S 1.503(12) . ?
O5S C17S 1.514(18) . ?
O6S C21S 1.330(12) . ?
O6S C24S 1.429(11) . ?
C1S C2S 1.445(8) . ?
C1S H1SA 0.9900 . ?
C1S H1SB 0.9900 . ?
C2S C3S 1.487(9) . ?
C2S H2SA 0.9900 . ?
C2S H2SB 0.9900 . ?
C3S C4S 1.460(8) . ?
C3S H3SA 0.9900 . ?
C3S H3SB 0.9900 . ?
C4S H4SA 0.9900 . ?
C4S H4SB 0.9900 . ?
C5S C6S 1.339(11) . ?
C5S H5SA 0.9900 . ?
C5S H5SB 0.9900 . ?
C6S C7S 1.395(11) . ?
C6S H6SA 0.9900 . ?
C6S H6SB 0.9900 . ?
C7S C8S 1.437(11) . ?
C7S H7SA 0.9900 . ?
C7S H7SB 0.9900 . ?
C8S H8SA 0.9900 . ?
C8S H8SB 0.9900 . ?
C9S C10S 1.461(11) . ?
C9S H9SA 0.9900 . ?
C9S H9SB 0.9900 . ?
C10S C11S 1.502(11) . ?
C10S H10C 0.9900 . ?
C10S H10D 0.9900 . ?
C11S C12S 1.483(10) . ?
C11S H11A 0.9900 . ?
C11S H11B 0.9900 . ?
C12S H12A 0.9900 . ?
C12S H12B 0.9900 . ?
C13S C14S 1.441(8) . ?
C13S H13C 0.9900 . ?
C13S H13D 0.9900 . ?
C14S C15S 1.522(9) . ?
C14S H14C 0.9900 . ?
C14S H14D 0.9900 . ?
C15S C16S 1.456(9) . ?
C15S H15A 0.9900 . ?
C15S H15B 0.9900 . ?
C16S H16C 0.9900 . ?
C16S H16D 0.9900 . ?
C17S C18S 1.532(16) . ?
C17S H17C 0.9900 . ?
C17S H17D 0.9900 . ?
C18S C19S 1.510(13) . ?
C18S H18A 0.9900 . ?
C18S H18B 0.9900 . ?
C19S C20S 1.504(11) . ?
C19S H19C 0.9900 . ?
C19S H19D 0.9900 . ?
C20S H20C 0.9900 . ?
C20S H20D 0.9900 . ?
C21S C22S 1.483(12) . ?
C21S H21A 0.9900 . ?
C21S H21B 0.9900 . ?
C22S C23S 1.362(11) . ?
C22S H22C 0.9900 . ?
C22S H22D 0.9900 . ?
C23S C24S 1.383(11) . ?
C23S H23C 0.9900 . ?
C23S H23D 0.9900 . ?
C24S H24A 0.9900 . ?
C24S H24B 0.9900 . ?

loop_
_geom_torsion_atom_site_label_1
_geom_torsion_atom_site_label_2
_geom_torsion_atom_site_label_3
_geom_torsion_atom_site_label_4
_geom_torsion
_geom_torsion_site_symmetry_1
_geom_torsion_site_symmetry_2
_geom_torsion_site_symmetry_3
_geom_torsion_site_symmetry_4
_geom_torsion_publ_flag
C8 C1 C2 C11 0.0(6) . . . . ?
C6 C1 C2 C11 -177.3(4) . . . . ?
C8 C1 C2 C3 176.9(4) . . . . ?
C6 C1 C2 C3 -0.4(4) . . . . ?
C11 C2 C3 C4 112.1(5) . . . . ?
C1 C2 C3 C4 -64.3(4) . . . . ?
C11 C2 C3 C7 -144.9(5) . . . . ?
C1 C2 C3 C7 38.7(4) . . . . ?
C2 C3 C4 C5 66.1(5) . . . . ?
C7 C3 C4 C5 -37.0(5) . . . . ?
C3 C4 C5 C6 0.0(5) . . . . ?
C4 C5 C6 C1 -66.4(5) . . . . ?
C4 C5 C6 C7 35.4(5) . . . . ?
C8 C1 C6 C5 -112.8(5) . . . . ?
C2 C1 C6 C5 64.0(5) . . . . ?
C8 C1 C6 C7 146.6(5) . . . . ?
C2 C1 C6 C7 -36.6(4) . . . . ?
C4 C3 C7 C6 52.9(4) . . . . ?
C2 C3 C7 C6 -56.5(4) . . . . ?
C5 C6 C7 C3 -52.0(3) . . . . ?
C1 C6 C7 C3 56.3(3) . . . . ?
C2 C1 C8 C9 9.8(6) . . . . ?
C6 C1 C8 C9 -173.8(4) . . . . ?
C2 C1 C8 C57 -156.6(4) . . . . ?
C6 C1 C8 C57 19.9(8) . . . . ?
C1 C8 C9 C10 -10.1(7) . . . . ?
C57 C8 C9 C10 157.3(4) . . . . ?
C8 C9 C10 C11 0.7(7) . . . . ?
C1 C2 C11 C10 -9.5(6) . . . . ?
C3 C2 C11 C10 174.6(4) . . . . ?
C1 C2 C11 C12 156.1(4) . . . . ?
C3 C2 C11 C12 -19.8(7) . . . . ?
C9 C10 C11 C2 9.2(7) . . . . ?
C9 C10 C11 C12 -157.5(4) . . . . ?
C2 C11 C12 C17 -45.1(6) . . . . ?
C10 C11 C12 C17 120.3(4) . . . . ?
C2 C11 C12 C13 149.9(4) . . . . ?
C10 C11 C12 C13 -44.7(6) . . . . ?
C17 C12 C13 C14 -6.9(6) . . . . ?
C11 C12 C13 C14 158.2(4) . . . . ?
C12 C13 C14 C15 -0.3(6) . . . . ?
C13 C14 C15 C16 7.2(6) . . . . ?
C13 C14 C15 C18 -159.7(4) . . . . ?
C14 C15 C16 C17 -6.8(6) . . . . ?
C18 C15 C16 C17 160.7(4) . . . . ?
C15 C16 C17 C12 -0.6(6) . . . . ?
C13 C12 C17 C16 7.4(6) . . . . ?
C11 C12 C17 C16 -158.5(4) . . . . ?
C14 C15 C18 C19 30.5(6) . . . . ?
C16 C15 C18 C19 -136.2(4) . . . . ?
C14 C15 C18 C23 -163.6(4) . . . . ?
C16 C15 C18 C23 29.7(6) . . . . ?
C23 C18 C19 C20 -9.8(6) . . . . ?
C15 C18 C19 C20 156.8(4) . . . . ?
C18 C19 C20 C21 -0.4(7) . . . . ?
C19 C20 C21 C22 10.0(6) . . . . ?
C19 C20 C21 C24 -155.0(4) . . . . ?
C20 C21 C22 C23 -9.6(6) . . . . ?
C24 C21 C22 C23 155.0(4) . . . . ?
C21 C22 C23 C18 -0.4(6) . . . . ?
C19 C18 C23 C22 10.1(6) . . . . ?
C15 C18 C23 C22 -156.2(4) . . . . ?
C20 C21 C24 C29 150.4(4) . . . . ?
C22 C21 C24 C29 -13.8(6) . . . . ?
C20 C21 C24 C25 -13.1(6) . . . . ?
C22 C21 C24 C25 -177.3(4) . . . . ?
C29 C24 C25 C26 -12.2(6) . . . . ?
C21 C24 C25 C26 151.9(4) . . . . ?
C24 C25 C26 C27 0.1(7) . . . . ?
C25 C26 C27 C28 12.2(6) . . . . ?
C25 C26 C27 C30 -153.0(4) . . . . ?
C26 C27 C28 C29 -12.7(6) . . . . ?
C30 C27 C28 C29 152.7(4) . . . . ?
C27 C28 C29 C24 0.7(6) . . . . ?
C25 C24 C29 C28 11.7(6) . . . . ?
C21 C24 C29 C28 -152.6(4) . . . . ?
C26 C27 C30 C35 161.1(4) . . . . ?
C28 C27 C30 C35 -3.3(6) . . . . ?
C26 C27 C30 C31 -4.5(6) . . . . ?
C28 C27 C30 C31 -168.9(4) . . . . ?
C35 C30 C31 C32 -9.7(6) . . . . ?
C27 C30 C31 C32 156.4(4) . . . . ?
C30 C31 C32 C33 0.3(7) . . . . ?
C31 C32 C33 C34 9.1(6) . . . . ?
C31 C32 C33 C36 -157.3(4) . . . . ?
C32 C33 C34 C35 -9.0(6) . . . . ?
C36 C33 C34 C35 157.8(4) . . . . ?
C31 C30 C35 C34 9.8(6) . . . . ?
C27 C30 C35 C34 -156.5(4) . . . . ?
C33 C34 C35 C30 -0.4(7) . . . . ?
C34 C33 C36 C37 -135.8(4) . . . . ?
C32 C33 C36 C37 30.2(6) . . . . ?
C34 C33 C36 C41 33.0(6) . . . . ?
C32 C33 C36 C41 -161.0(4) . . . . ?
C41 C36 C37 C38 -7.2(6) . . . . ?
C33 C36 C37 C38 162.5(4) . . . . ?
C36 C37 C38 C39 0.7(6) . . . . ?
C37 C38 C39 C40 6.4(6) . . . . ?
C37 C38 C39 C42 -160.4(4) . . . . ?
C38 C39 C40 C41 -6.9(6) . . . . ?
C42 C39 C40 C41 159.0(4) . . . . ?
C39 C40 C41 C36 0.3(6) . . . . ?
C37 C36 C41 C40 6.6(6) . . . . ?
C33 C36 C41 C40 -162.5(4) . . . . ?
C40 C39 C42 C47 -29.4(6) . . . . ?
C38 C39 C42 C47 136.4(4) . . . . ?
C40 C39 C42 C43 165.5(4) . . . . ?
C38 C39 C42 C43 -28.8(6) . . . . ?
C47 C42 C43 C44 -11.8(6) . . . . ?
C39 C42 C43 C44 154.1(4) . . . . ?
C42 C43 C44 C45 -0.4(7) . . . . ?
C43 C44 C45 C46 11.8(6) . . . . ?
C43 C44 C45 C48 -153.5(4) . . . . ?
C44 C45 C46 C47 -10.9(6) . . . . ?
C48 C45 C46 C47 154.4(4) . . . . ?
C45 C46 C47 C42 -1.3(7) . . . . ?
C43 C42 C47 C46 12.7(6) . . . . ?
C39 C42 C47 C46 -153.3(4) . . . . ?
C44 C45 C48 C49 10.9(6) . . . . ?
C46 C45 C48 C49 -153.6(4) . . . . ?
C44 C45 C48 C53 177.6(4) . . . . ?
C46 C45 C48 C53 13.1(6) . . . . ?
C53 C48 C49 C50 -11.4(8) . . . . ?
C45 C48 C49 C50 156.4(5) . . . . ?
C48 C49 C50 C51 -0.1(9) . . . . ?
C49 C50 C51 C52 11.3(8) . . . . ?
C49 C50 C51 C54 -155.2(6) . . . . ?
C50 C51 C52 C53 -11.1(8) . . . . ?
C54 C51 C52 C53 155.0(6) . . . . ?
C51 C52 C53 C48 -0.2(9) . . . . ?
C49 C48 C53 C52 11.6(8) . . . . ?
C45 C48 C53 C52 -155.7(5) . . . . ?
C52 C51 C54 C55 176.3(5) . . . . ?
C50 C51 C54 C55 -18.5(7) . . . . ?
C52 C51 C54 C59 -20.1(7) . . . . ?
C50 C51 C54 C59 145.1(5) . . . . ?
C59 C54 C55 C56 -8.7(7) . . . . ?
C51 C54 C55 C56 155.5(4) . . . . ?
C54 C55 C56 C57 -0.2(7) . . . . ?
C55 C56 C57 C58 9.3(7) . . . . ?
C55 C56 C57 C8 -154.8(4) . . . . ?
C1 C8 C57 C58 38.9(7) . . . . ?
C9 C8 C57 C58 -127.1(5) . . . . ?
C1 C8 C57 C56 -157.3(4) . . . . ?
C9 C8 C57 C56 36.6(6) . . . . ?
C56 C57 C58 C59 -9.4(7) . . . . ?
C8 C57 C58 C59 155.1(5) . . . . ?
C57 C58 C59 C54 0.4(8) . . . . ?
C55 C54 C59 C58 8.6(8) . . . . ?
C51 C54 C59 C58 -156.0(5) . . . . ?
C8' C1' C2' C11' -0.8(7) . . . . ?
C6' C1' C2' C11' -177.0(4) . . . . ?
C8' C1' C2' C3' 176.6(4) . . . . ?
C6' C1' C2' C3' 0.4(5) . . . . ?
C1' C2' C3' C4' -63.8(5) . . . . ?
C11' C2' C3' C4' 113.3(5) . . . . ?
C1' C2' C3' C7' 36.1(4) . . . . ?
C11' C2' C3' C7' -146.9(5) . . . . ?
C2' C3' C4' C5' 66.1(5) . . . . ?
C7' C3' C4' C5' -34.6(5) . . . . ?
C3' C4' C5' C6' -0.4(5) . . . . ?
C4' C5' C6' C1' -65.5(5) . . . . ?
C4' C5' C6' C7' 37.3(5) . . . . ?
C8' C1' C6' C5' -111.6(5) . . . . ?
C2' C1' C6' C5' 64.1(5) . . . . ?
C8' C1' C6' C7' 145.5(5) . . . . ?
C2' C1' C6' C7' -38.8(4) . . . . ?
C5' C6' C7' C3' -52.8(4) . . . . ?
C1' C6' C7' C3' 56.4(4) . . . . ?
C4' C3' C7' C6' 51.6(4) . . . . ?
C2' C3' C7' C6' -56.0(4) . . . . ?
C2' C1' C8' C9' 10.2(6) . . . . ?
C6' C1' C8' C9' -174.6(4) . . . . ?
C2' C1' C8' C57' -156.5(4) . . . . ?
C6' C1' C8' C57' 18.7(7) . . . . ?
C1' C8' C9' C10' -10.4(7) . . . . ?
C57' C8' C9' C10' 157.4(4) . . . . ?
C8' C9' C10' C11' 1.1(8) . . . . ?
C9' C10' C11' C2' 8.3(7) . . . . ?
C9' C10' C11' C12' -159.0(5) . . . . ?
C1' C2' C11' C10' -8.6(6) . . . . ?
C3' C2' C11' C10' 174.8(5) . . . . ?
C1' C2' C11' C12' 157.6(4) . . . . ?
C3' C2' C11' C12' -19.0(8) . . . . ?
C10' C11' C12' C17' 127.2(5) . . . . ?
C2' C11' C12' C17' -38.7(7) . . . . ?
C10' C11' C12' C13' -36.6(7) . . . . ?
C2' C11' C12' C13' 157.5(5) . . . . ?
C17' C12' C13' C14' -8.3(7) . . . . ?
C11' C12' C13' C14' 155.9(5) . . . . ?
C12' C13' C14' C15' -1.4(8) . . . . ?
C13' C14' C15' C16' 11.0(7) . . . . ?
C13' C14' C15' C18' -155.5(5) . . . . ?
C14' C15' C16' C17' -11.0(8) . . . . ?
C18' C15' C16' C17' 155.7(5) . . . . ?
C15' C16' C17' C12' 1.3(8) . . . . ?
C13' C12' C17' C16' 8.4(8) . . . . ?
C11' C12' C17' C16' -156.4(5) . . . . ?
C14' C15' C18' C19' 9.2(7) . . . . ?
C16' C15' C18' C19' -156.7(5) . . . . ?
C14' C15' C18' C23' 174.1(5) . . . . ?
C16' C15' C18' C23' 8.2(7) . . . . ?
C23' C18' C19' C20' -10.9(9) . . . . ?
C15' C18' C19' C20' 155.1(6) . . . . ?
C18' C19' C20' C21' -0.3(10) . . . . ?
C19' C20' C21' C22' 10.4(8) . . . . ?
C19' C20' C21' C24' -155.1(6) . . . . ?
C20' C21' C22' C23' -9.3(9) . . . . ?
C24' C21' C22' C23' 156.4(6) . . . . ?
C21' C22' C23' C18' -2.0(11) . . . . ?
C19' C18' C23' C22' 11.9(9) . . . . ?
C15' C18' C23' C22' -154.0(6) . . . . ?
C20' C21' C24' C25' 2.2(7) . . . . ?
C22' C21' C24' C25' -162.4(5) . . . . ?
C20' C21' C24' C29' 167.9(5) . . . . ?
C22' C21' C24' C29' 3.2(7) . . . . ?
C29' C24' C25' C26' -11.9(6) . . . . ?
C21' C24' C25' C26' 154.5(4) . . . . ?
C24' C25' C26' C27' 0.0(7) . . . . ?
C25' C26' C27' C28' 11.4(6) . . . . ?
C25' C26' C27' C30' -153.1(4) . . . . ?
C26' C27' C28' C29' -11.2(6) . . . . ?
C30' C27' C28' C29' 153.4(4) . . . . ?
C27' C28' C29' C24' -0.5(7) . . . . ?
C25' C24' C29' C28' 12.1(6) . . . . ?
C21' C24' C29' C28' -154.4(4) . . . . ?
C28' C27' C30' C31' -150.0(4) . . . . ?
C26' C27' C30' C31' 13.3(6) . . . . ?
C28' C27' C30' C35' 16.1(6) . . . . ?
C26' C27' C30' C35' 179.4(4) . . . . ?
C35' C30' C31' C32' -7.7(7) . . . . ?
C27' C30' C31' C32' 159.1(4) . . . . ?
C30' C31' C32' C33' -2.4(7) . . . . ?
C31' C32' C33' C34' 10.8(6) . . . . ?
C31' C32' C33' C36' -158.0(4) . . . . ?
C32' C33' C34' C35' -9.1(6) . . . . ?
C36' C33' C34' C35' 159.2(4) . . . . ?
C33' C34' C35' C30' -0.8(7) . . . . ?
C31' C30' C35' C34' 9.3(6) . . . . ?
C27' C30' C35' C34' -157.1(4) . . . . ?
C32' C33' C36' C37' -34.3(6) . . . . ?
C34' C33' C36' C37' 157.8(4) . . . . ?
C32' C33' C36' C41' 134.2(4) . . . . ?
C34' C33' C36' C41' -33.7(6) . . . . ?
C41' C36' C37' C38' -6.8(6) . . . . ?
C33' C36' C37' C38' 161.9(4) . . . . ?
C36' C37' C38' C39' 0.0(7) . . . . ?
C37' C38' C39' C40' 6.9(6) . . . . ?
C37' C38' C39' C42' -159.0(4) . . . . ?
C38' C39' C40' C41' -7.0(6) . . . . ?
C42' C39' C40' C41' 159.5(4) . . . . ?
C39' C40' C41' C36' 0.3(6) . . . . ?
C37' C36' C41' C40' 6.7(6) . . . . ?
C33' C36' C41' C40' -162.5(4) . . . . ?
C40' C39' C42' C47' 25.1(6) . . . . ?
C38' C39' C42' C47' -169.3(4) . . . . ?
C40' C39' C42' C43' -138.3(4) . . . . ?
C38' C39' C42' C43' 27.3(6) . . . . ?
C47' C42' C43' C44' -12.9(6) . . . . ?
C39' C42' C43' C44' 151.4(4) . . . . ?
C42' C43' C44' C45' 0.3(7) . . . . ?
C43' C44' C45' C46' 12.5(6) . . . . ?
C43' C44' C45' C48' -152.2(4) . . . . ?
C44' C45' C46' C47' -12.7(6) . . . . ?
C48' C45' C46' C47' 151.9(4) . . . . ?
C45' C46' C47' C42' 0.0(7) . . . . ?
C43' C42' C47' C46' 12.7(6) . . . . ?
C39' C42' C47' C46' -151.3(4) . . . . ?
C44' C45' C48' C53' 156.8(4) . . . . ?
C46' C45' C48' C53' -7.0(6) . . . . ?
C44' C45' C48' C49' -6.9(6) . . . . ?
C46' C45' C48' C49' -170.7(4) . . . . ?
C53' C48' C49' C50' -10.7(6) . . . . ?
C45' C48' C49' C50' 153.9(4) . . . . ?
C48' C49' C50' C51' 0.5(7) . . . . ?
C49' C50' C51' C52' 10.4(6) . . . . ?
C49' C50' C51' C54' -156.2(4) . . . . ?
C50' C51' C52' C53' -11.0(6) . . . . ?
C54' C51' C52' C53' 155.4(4) . . . . ?
C51' C52' C53' C48' 0.7(7) . . . . ?
C49' C48' C53' C52' 10.2(7) . . . . ?
C45' C48' C53' C52' -154.3(4) . . . . ?
C52' C51' C54' C55' 175.0(4) . . . . ?
C50' C51' C54' C55' -19.3(6) . . . . ?
C52' C51' C54' C59' -18.2(6) . . . . ?
C50' C51' C54' C59' 147.4(4) . . . . ?
C59' C54' C55' C56' -7.7(6) . . . . ?
C51' C54' C55' C56' 159.5(4) . . . . ?
C54' C55' C56' C57' -0.1(7) . . . . ?
C55' C56' C57' C58' 8.3(6) . . . . ?
C55' C56' C57' C8' -156.8(4) . . . . ?
C1' C8' C57' C58' 45.6(6) . . . . ?
C9' C8' C57' C58' -120.9(4) . . . . ?
C1' C8' C57' C56' -149.4(4) . . . . ?
C9' C8' C57' C56' 44.0(6) . . . . ?
C56' C57' C58' C59' -8.5(6) . . . . ?
C8' C57' C58' C59' 157.6(4) . . . . ?
C57' C58' C59' C54' 0.7(7) . . . . ?
C55' C54' C59' C58' 7.5(6) . . . . ?
C51' C54' C59' C58' -160.2(4) . . . . ?
C4S O1S C1S C2S 21.9(8) . . . . ?
O1S C1S C2S C3S -13.5(9) . . . . ?
C1S C2S C3S C4S 0.2(10) . . . . ?
C1S O1S C4S C3S -21.3(8) . . . . ?
C2S C3S C4S O1S 13.0(9) . . . . ?
C8S O2S C5S C6S -4(2) . . . . ?
O2S C5S C6S C7S -26.6(19) . . . . ?
C5S C6S C7S C8S 46.4(16) . . . . ?
C5S O2S C8S C7S 32(2) . . . . ?
C6S C7S C8S O2S -48.2(18) . . . . ?
C12S O3S C9S C10S -18.0(14) . . . . ?
O3S C9S C10S C11S 3.6(14) . . . . ?
C9S C10S C11S C12S 11.5(12) . . . . ?
C9S O3S C12S C11S 23.7(10) . . . . ?
C10S C11S C12S O3S -21.6(10) . . . . ?
C16S O4S C13S C14S 15.8(10) . . . . ?
O4S C13S C14S C15S -27.1(8) . . . . ?
C13S C14S C15S C16S 28.5(9) . . . . ?
C13S O4S C16S C15S 3.2(11) . . . . ?
C14S C15S C16S O4S -19.6(11) . . . . ?
C20S O5S C17S C18S -2(2) . . . . ?
O5S C17S C18S C19S 20(2) . . . . ?
C17S C18S C19S C20S -33.9(18) . . . . ?
C17S O5S C20S C19S -15.8(19) . . . . ?
C18S C19S C20S O5S 25.3(9) . . . . ?
C24S O6S C21S C22S -38.5(19) . . . . ?
O6S C21S C22S C23S 12(2) . . . . ?
C21S C22S C23S C24S 21.8(19) . . . . ?
C22S C23S C24S O6S -47.3(17) . . . . ?
C21S O6S C24S C23S 53.3(17) . . . . ?
